data_4306020
loop_
_publ_author_name
'Chuanjiang Hu'
'Bruce C. Noll'
'Charles E. Schulz'
'W. Robert Scheidt'

_publ_section_title
;
Hydrogen Bonding Influence of 1,10-Phenanthroline on Five-Coordinate
High-Spin Imidazole-Ligated Iron(II) Porphyrinates
;
_journal_name_full 'Inorganic Chemistry'
_journal_page_first 8884
_journal_page_last 8895
_journal_paper_doi 10.1021/ic8009496
_journal_volume 47
_journal_year 2008
_chemical_formula_moiety '2(C48 H34 Fe N6), 2(C12 H8 N2), 2(C6 H5 Cl)'
_chemical_formula_sum 'C132 H94 Cl2 Fe2 N16'
_chemical_formula_weight 2086.83
_chemical_melting_point ?
_chemical_name_common '[Fe(TPP)(2-MeHIm)]Phenanthroline'
_chemical_name_systematic
; 
 ? 
;
_space_group_IT_number 14
_symmetry_cell_setting monoclinic
_symmetry_space_group_name_Hall '-P 2ybc'
_symmetry_space_group_name_H-M 'P 1 21/c 1'
_atom_sites_solution_hydrogens geom
_atom_sites_solution_primary direct
_atom_sites_solution_secondary difmap
_audit_creation_method SHELXL-97
_cell_angle_alpha 90.00
_cell_angle_beta 106.726(2)
_cell_angle_gamma 90.00
_cell_formula_units_Z 4
_cell_length_a 24.6264(9)
_cell_length_b 18.7689(7)
_cell_length_c 23.2011(8)
_cell_measurement_reflns_used 8002
_cell_measurement_temperature 100(2)
_cell_measurement_theta_max 28.1366
_cell_measurement_theta_min 2.3357
_cell_volume 10270.1(7)
_computing_cell_refinement 'APEX2/SAINT (Bruker, 2007)'
_computing_data_collection 'APEX2 (Bruker, 2007)'
_computing_data_reduction 'SAINT/XPREP (Bruker,2007; Sheldrick, 2008)'
_computing_molecular_graphics 'XP (Sheldrick, 2008)'
_computing_publication_material 'XCIF (Sheldrick, 2008)/enCIFER (CCDC, 2005)'
_computing_structure_refinement 'XL (Sheldrick, 2008)'
_computing_structure_solution 'XS (Sheldrick, 2008)'
_diffrn_ambient_temperature 100(2)
_diffrn_detector_area_resol_mean 8.33
_diffrn_measured_fraction_theta_full 0.997
_diffrn_measured_fraction_theta_max 0.997
_diffrn_measurement_device_type 'CCD area detector'
_diffrn_measurement_method 'phi and omega scans'
_diffrn_radiation_monochromator graphite
_diffrn_radiation_source 'fine-focus sealed tube'
_diffrn_radiation_type MoK\a
_diffrn_radiation_wavelength 0.71073
_diffrn_reflns_av_R_equivalents 0.0326
_diffrn_reflns_av_sigmaI/netI 0.0249
_diffrn_reflns_limit_h_max 32
_diffrn_reflns_limit_h_min -32
_diffrn_reflns_limit_k_max 24
_diffrn_reflns_limit_k_min -24
_diffrn_reflns_limit_l_max 29
_diffrn_reflns_limit_l_min -30
_diffrn_reflns_number 130581
_diffrn_reflns_theta_full 27.69
_diffrn_reflns_theta_max 27.69
_diffrn_reflns_theta_min 1.79
_exptl_absorpt_coefficient_mu 0.398
_exptl_absorpt_correction_T_max 0.9282
_exptl_absorpt_correction_T_min 0.8765
_exptl_absorpt_correction_type multi-scan
_exptl_absorpt_process_details 'Blessing, R. H. (1995) Acta Cryst. A51, 33-38.'
_exptl_crystal_colour red
_exptl_crystal_density_diffrn 1.350
_exptl_crystal_density_method 'not measured'
_exptl_crystal_description block
_exptl_crystal_F_000 4336
_exptl_crystal_size_max 0.34
_exptl_crystal_size_mid 0.21
_exptl_crystal_size_min 0.19
_refine_diff_density_max 1.184
_refine_diff_density_min -0.957
_refine_diff_density_rms 0.082
_refine_ls_extinction_method none
_refine_ls_goodness_of_fit_ref 1.076
_refine_ls_hydrogen_treatment constr
_refine_ls_matrix_type full
_refine_ls_number_parameters 1459
_refine_ls_number_reflns 23997
_refine_ls_number_restraints 0
_refine_ls_restrained_S_all 1.076
_refine_ls_R_factor_all 0.0806
_refine_ls_R_factor_gt 0.0678
_refine_ls_shift/su_max 0.001
_refine_ls_shift/su_mean 0.000
_refine_ls_structure_factor_coef Fsqd
_refine_ls_weighting_details 'calc w=1/[\s^2^(Fo^2^)+(0.0033P)^2^+49.7746P] where P=(Fo^2^+2Fc^2^)/3'
_refine_ls_weighting_scheme calc
_refine_ls_wR_factor_gt 0.1521
_refine_ls_wR_factor_ref 0.1587
_reflns_number_gt 20261
_reflns_number_total 23997
_reflns_threshold_expression >2sigma(I)
_cod_data_source_file ic8009496_si_002_2.cif
_cod_data_source_block '[Fe(TPP)(2-MeHIm)](1,10-phenathroline)FormB'
_cod_depositor_comments
;
The following automatic conversions were performed:
'_symmetry_cell_setting' value 'Monoclinic' changed to 'monoclinic'
according to '/home/saulius/struct/CIF-dictionaries/cif_core.dic'
dictionary named 'cif_core.dic' version 2.4.1 from 2010-06-29.

Automatic conversion script
Id: cif_fix_enum 1527 2010-12-29 10:47:43Z saulius 

The following automatic conversions were performed:

'_chemical_melting_point' value 'not measured' was changed to '?' -
the value is undefined or not given.

Automatic conversion script
Id: cif_fix_values 1646 2011-03-28 12:23:43Z adriana 
;
_cod_original_cell_volume 10270.1(6)
_cod_original_sg_symbol_H-M 'P 21/c'
_cod_database_code 4306020

loop_
_symmetry_equiv_pos_as_xyz
'x, y, z'
'-x, y+1/2, -z+1/2'
'-x, -y, -z'
'x, -y-1/2, z-1/2'

loop_
_atom_site_label
_atom_site_type_symbol
_atom_site_fract_x
_atom_site_fract_y
_atom_site_fract_z
_atom_site_U_iso_or_equiv
_atom_site_adp_type
_atom_site_occupancy
_atom_site_symmetry_multiplicity
_atom_site_calc_flag
_atom_site_refinement_flags
_atom_site_disorder_assembly
_atom_site_disorder_group
Fe1 Fe 0.379965(18) 0.26173(2) 0.257932(19) 0.01396(9) Uani 1 1 d . . .
N11 N 0.29555(11) 0.25015(14) 0.20708(11) 0.0179(5) Uani 1 1 d . . .
N12 N 0.39525(11) 0.31556(15) 0.18599(12) 0.0176(5) Uani 1 1 d . . .
N13 N 0.46748(11) 0.24595(14) 0.29105(11) 0.0166(5) Uani 1 1 d . . .
N14 N 0.36817(11) 0.17629(14) 0.30950(12) 0.0165(5) Uani 1 1 d . . .
C1A1 C 0.25485(13) 0.20944(17) 0.22123(14) 0.0190(6) Uani 1 1 d . . .
C1A2 C 0.26964(14) 0.28341(18) 0.15320(14) 0.0201(6) Uani 1 1 d . A .
C1A3 C 0.35560(14) 0.33899(18) 0.13489(14) 0.0197(6) Uani 1 1 d . A .
C1A4 C 0.44664(14) 0.34141(17) 0.18304(14) 0.0190(6) Uani 1 1 d . . .
C1A5 C 0.50881(13) 0.28406(17) 0.27569(14) 0.0170(6) Uani 1 1 d . . .
C1A6 C 0.49394(13) 0.20926(16) 0.34275(13) 0.0160(6) Uani 1 1 d . B .
C1A7 C 0.40851(13) 0.15118(16) 0.35964(14) 0.0166(6) Uani 1 1 d . B .
C1A8 C 0.31683(13) 0.15098(16) 0.31343(14) 0.0175(6) Uani 1 1 d . . .
C1B1 C 0.20098(15) 0.2182(2) 0.17520(15) 0.0248(7) Uani 1 1 d . . .
H1B1 H 0.1660 0.1962 0.1744 0.030 Uiso 1 1 calc R . .
C1B2 C 0.21001(14) 0.2637(2) 0.13380(15) 0.0245(7) Uani 1 1 d . . .
H1B2 H 0.1825 0.2798 0.0985 0.029 Uiso 1 1 calc R . .
C1B3 C 0.38244(15) 0.37933(19) 0.09833(15) 0.0241(7) Uani 1 1 d . . .
H1B3 H 0.3644 0.4009 0.0606 0.029 Uiso 1 1 calc R . .
C1B4 C 0.43881(15) 0.38077(18) 0.12796(15) 0.0221(7) Uani 1 1 d . . .
H1B4 H 0.4676 0.4035 0.1148 0.027 Uiso 1 1 calc R . .
C1B5 C 0.56305(14) 0.27087(18) 0.31937(15) 0.0202(6) Uani 1 1 d . . .
H1B5 H 0.5984 0.2911 0.3193 0.024 Uiso 1 1 calc R . .
C1B6 C 0.55422(13) 0.22453(17) 0.36035(15) 0.0198(6) Uani 1 1 d . . .
H1B6 H 0.5821 0.2056 0.3941 0.024 Uiso 1 1 calc R . .
C1B7 C 0.38163(14) 0.10964(17) 0.39601(15) 0.0198(6) Uani 1 1 d . . .
H1B7 H 0.4000 0.0865 0.4329 0.024 Uiso 1 1 calc R . .
C1B8 C 0.32510(14) 0.10976(17) 0.36762(14) 0.0194(6) Uani 1 1 d . . .
H1B8 H 0.2965 0.0870 0.3810 0.023 Uiso 1 1 calc R . .
C1M1 C 0.29679(14) 0.32590(18) 0.12059(14) 0.0198(6) Uani 1 1 d . . .
C1M2 C 0.49944(13) 0.32917(17) 0.22550(14) 0.0171(6) Uani 1 1 d . . .
C1M3 C 0.46732(13) 0.16459(17) 0.37472(14) 0.0167(6) Uani 1 1 d . . .
C1M4 C 0.26366(13) 0.16422(17) 0.27119(14) 0.0182(6) Uani 1 1 d . . .
N15 N 0.38134(11) 0.34733(14) 0.31831(12) 0.0169(5) Uani 1 1 d . . .
N16 N 0.35949(12) 0.43116(16) 0.37477(13) 0.0227(6) Uani 1 1 d . . .
H16L H 0.3393 0.4581 0.3919 0.027 Uiso 1 1 calc R . .
C11L C 0.33947(14) 0.37770(17) 0.33562(14) 0.0194(6) Uani 1 1 d . . .
C12L C 0.41697(15) 0.43621(19) 0.38323(16) 0.0256(7) Uani 1 1 d . . .
H12L H 0.4424 0.4691 0.4083 0.031 Uiso 1 1 calc R . .
C13L C 0.43002(14) 0.38425(18) 0.34831(16) 0.0226(7) Uani 1 1 d . . .
H13L H 0.4669 0.3748 0.3450 0.027 Uiso 1 1 calc R . .
C14L C 0.27890(15) 0.3564(2) 0.31547(17) 0.0276(8) Uani 1 1 d . . .
H14C H 0.2655 0.3569 0.2714 0.041 Uiso 1 1 calc R . .
H14D H 0.2564 0.3900 0.3316 0.041 Uiso 1 1 calc R . .
H14E H 0.2748 0.3083 0.3301 0.041 Uiso 1 1 calc R . .
C11A C 0.2557(2) 0.3556(3) 0.0634(3) 0.0206(10) Uani 0.496(5) 1 d PG A 1
C12A C 0.2553(3) 0.3309(3) 0.0068(3) 0.026(3) Uani 0.496(5) 1 d PG A 1
H12A H 0.2810 0.2947 0.0032 0.031 Uiso 0.496(5) 1 calc PR A 1
C13A C 0.2173(3) 0.3593(4) -0.0444(2) 0.0339(10) Uani 0.496(5) 1 d PG A 1
H13A H 0.2171 0.3425 -0.0831 0.041 Uiso 0.496(5) 1 calc PR A 1
C14A C 0.1797(2) 0.4124(4) -0.03903(19) 0.036(2) Uani 0.496(5) 1 d PG A 1
H14A H 0.1538 0.4318 -0.0740 0.043 Uiso 0.496(5) 1 calc PR A 1
C15A C 0.1801(2) 0.4371(3) 0.0176(2) 0.035(2) Uani 0.496(5) 1 d PG A 1
H15A H 0.1544 0.4734 0.0212 0.042 Uiso 0.496(5) 1 calc PR A 1
C16A C 0.2181(2) 0.4087(3) 0.06880(18) 0.0271(17) Uani 0.496(5) 1 d PG A 1
H16A H 0.2183 0.4256 0.1075 0.033 Uiso 0.496(5) 1 calc PR A 1
C11B C 0.2646(3) 0.3639(3) 0.0636(3) 0.0206(10) Uani 0.504(5) 1 d PG A 2
C12B C 0.2407(3) 0.3223(2) 0.0131(3) 0.024(2) Uani 0.504(5) 1 d PG A 2
H12B H 0.2436 0.2719 0.0157 0.029 Uiso 0.504(5) 1 calc PR A 2
C13B C 0.2127(3) 0.3545(3) -0.0413(3) 0.0339(10) Uani 0.504(5) 1 d PG A 2
H13B H 0.1963 0.3261 -0.0758 0.041 Uiso 0.504(5) 1 calc PR A 2
C14B C 0.2085(2) 0.4283(3) -0.04510(17) 0.0297(18) Uani 0.504(5) 1 d PG A 2
H14B H 0.1893 0.4504 -0.0823 0.036 Uiso 0.504(5) 1 calc PR A 2
C15B C 0.2323(2) 0.4699(2) 0.0054(2) 0.0311(18) Uani 0.504(5) 1 d PG A 2
H15B H 0.2295 0.5204 0.0028 0.037 Uiso 0.504(5) 1 calc PR A 2
C16B C 0.2604(2) 0.4377(3) 0.05977(18) 0.0269(16) Uani 0.504(5) 1 d PG A 2
H16B H 0.2767 0.4662 0.0943 0.032 Uiso 0.504(5) 1 calc PR A 2
C21 C 0.54971(14) 0.36731(19) 0.21627(14) 0.0211(7) Uani 1 1 d . . .
C22 C 0.55362(16) 0.4415(2) 0.22184(16) 0.0270(7) Uani 1 1 d . . .
H22 H 0.5245 0.4675 0.2318 0.032 Uiso 1 1 calc R . .
C23 C 0.60023(17) 0.4774(2) 0.21285(17) 0.0332(9) Uani 1 1 d . . .
H23 H 0.6027 0.5278 0.2165 0.040 Uiso 1 1 calc R . .
C24 C 0.64278(16) 0.4396(2) 0.19860(17) 0.0338(9) Uani 1 1 d . . .
H24 H 0.6745 0.4640 0.1925 0.041 Uiso 1 1 calc R . .
C25 C 0.63931(15) 0.3665(2) 0.19314(16) 0.0313(8) Uani 1 1 d . . .
H25 H 0.6686 0.3406 0.1832 0.038 Uiso 1 1 calc R . .
C26 C 0.59305(14) 0.3306(2) 0.20212(15) 0.0234(7) Uani 1 1 d . . .
H26 H 0.5911 0.2801 0.1985 0.028 Uiso 1 1 calc R . .
C31A C 0.5047(3) 0.1294(3) 0.4302(3) 0.0174(6) Uani 0.522(12) 1 d PG B 1
C32A C 0.5286(4) 0.1695(2) 0.4816(4) 0.019(2) Uani 0.522(12) 1 d PG B 1
H32A H 0.5250 0.2199 0.4803 0.023 Uiso 0.522(12) 1 calc PR B 1
C33A C 0.5578(4) 0.1358(4) 0.5349(3) 0.0304(8) Uani 0.522(12) 1 d PG B 1
H33A H 0.5741 0.1633 0.5700 0.036 Uiso 0.522(12) 1 calc PR B 1
C34A C 0.5631(3) 0.0621(4) 0.5368(2) 0.035(2) Uani 0.522(12) 1 d PG B 1
H34A H 0.5830 0.0391 0.5732 0.042 Uiso 0.522(12) 1 calc PR B 1
C35A C 0.5392(4) 0.0220(2) 0.4854(3) 0.036(3) Uani 0.522(12) 1 d PG B 1
H35A H 0.5428 -0.0284 0.4867 0.043 Uiso 0.522(12) 1 calc PR B 1
C36A C 0.5100(3) 0.0556(3) 0.4321(2) 0.029(2) Uani 0.522(12) 1 d PG B 1
H36A H 0.4937 0.0282 0.3969 0.035 Uiso 0.522(12) 1 calc PR B 1
C31B C 0.5050(3) 0.1283(4) 0.4299(4) 0.0174(6) Uani 0.478(12) 1 d PG B 2
C32B C 0.5165(5) 0.1612(4) 0.4858(5) 0.030(3) Uani 0.478(12) 1 d PG B 2
H32B H 0.4969 0.2034 0.4904 0.036 Uiso 0.478(12) 1 calc PR B 2
C33B C 0.5568(4) 0.1322(4) 0.5351(3) 0.0304(8) Uani 0.478(12) 1 d PG B 2
H33B H 0.5647 0.1547 0.5733 0.036 Uiso 0.478(12) 1 calc PR B 2
C34B C 0.5855(3) 0.0704(4) 0.5284(2) 0.0218(19) Uani 0.478(12) 1 d PG B 2
H34B H 0.6130 0.0506 0.5621 0.026 Uiso 0.478(12) 1 calc PR B 2
C35B C 0.5739(4) 0.0376(4) 0.4725(2) 0.032(3) Uani 0.478(12) 1 d PG B 2
H35B H 0.5936 -0.0047 0.4680 0.038 Uiso 0.478(12) 1 calc PR B 2
C36B C 0.5337(3) 0.0665(4) 0.4232(2) 0.023(2) Uani 0.478(12) 1 d PG B 2
H36B H 0.5258 0.0441 0.3850 0.027 Uiso 0.478(12) 1 calc PR B 2
C41 C 0.21377(14) 0.12499(18) 0.27974(14) 0.0198(6) Uani 1 1 d . . .
C42 C 0.21126(14) 0.05054(18) 0.27539(16) 0.0230(7) Uani 1 1 d . . .
H42 H 0.2409 0.0256 0.2655 0.028 Uiso 1 1 calc R . .
C43 C 0.16660(15) 0.01240(19) 0.28520(16) 0.0253(7) Uani 1 1 d . . .
H43 H 0.1658 -0.0381 0.2822 0.030 Uiso 1 1 calc R . .
C44 C 0.12324(15) 0.0481(2) 0.29937(16) 0.0268(8) Uani 1 1 d . . .
H44 H 0.0926 0.0221 0.3063 0.032 Uiso 1 1 calc R . .
C45 C 0.12402(15) 0.1212(2) 0.30354(16) 0.0272(8) Uani 1 1 d . . .
H45 H 0.0940 0.1455 0.3133 0.033 Uiso 1 1 calc R . .
C46 C 0.16907(14) 0.15983(19) 0.29340(15) 0.0229(7) Uani 1 1 d . . .
H46 H 0.1691 0.2104 0.2959 0.027 Uiso 1 1 calc R . .
Fe2 Fe 0.127598(18) 0.75612(2) 0.243073(19) 0.01367(9) Uani 1 1 d . . .
N21 N 0.04065(11) 0.75249(14) 0.20162(12) 0.0176(5) Uani 1 1 d . . .
N22 N 0.13639(11) 0.67076(14) 0.18913(12) 0.0182(5) Uani 1 1 d . . .
N23 N 0.20773(11) 0.73155(14) 0.30026(12) 0.0175(5) Uani 1 1 d . . .
N24 N 0.11110(11) 0.81149(14) 0.31357(11) 0.0162(5) Uani 1 1 d . . .
C2A1 C 0.00056(13) 0.79461(17) 0.21520(14) 0.0172(6) Uani 1 1 d . . .
C2A2 C 0.01380(13) 0.71720(17) 0.14911(14) 0.0176(6) Uani 1 1 d . C .
C2A3 C 0.09715(14) 0.65075(17) 0.13630(15) 0.0199(6) Uani 1 1 d . C .
C2A4 C 0.18770(14) 0.64126(18) 0.18862(16) 0.0221(7) Uani 1 1 d . . .
C2A5 C 0.24724(13) 0.68662(18) 0.28765(16) 0.0206(7) Uani 1 1 d . . .
C2A6 C 0.23258(13) 0.75954(18) 0.35632(14) 0.0192(6) Uani 1 1 d . D .
C2A7 C 0.14987(13) 0.83046(17) 0.36701(14) 0.0175(6) Uani 1 1 d . D .
C2A8 C 0.06140(13) 0.84554(17) 0.31211(14) 0.0174(6) Uani 1 1 d . . .
C2B1 C -0.05331(14) 0.78623(18) 0.16935(15) 0.0209(7) Uani 1 1 d . . .
H2B1 H -0.0878 0.8099 0.1679 0.025 Uiso 1 1 calc R . .
C2B2 C -0.04520(14) 0.73857(19) 0.12911(15) 0.0220(7) Uani 1 1 d . . .
H2B2 H -0.0730 0.7221 0.0942 0.026 Uiso 1 1 calc R . .
C2B3 C 0.12444(15) 0.60825(19) 0.10100(16) 0.0245(7) Uani 1 1 d . . .
H2B3 H 0.1068 0.5879 0.0627 0.029 Uiso 1 1 calc R . .
C2B4 C 0.17991(15) 0.60271(19) 0.13261(18) 0.0272(8) Uani 1 1 d . . .
H2B4 H 0.2084 0.5781 0.1204 0.033 Uiso 1 1 calc R . .
C2B5 C 0.29831(14) 0.6863(2) 0.33791(16) 0.0251(7) Uani 1 1 d . . .
H2B5 H 0.3318 0.6598 0.3407 0.030 Uiso 1 1 calc R . .
C2B6 C 0.28942(14) 0.7306(2) 0.37994(16) 0.0262(7) Uani 1 1 d . . .
H2B6 H 0.3155 0.7410 0.4180 0.031 Uiso 1 1 calc R . .
C2B7 C 0.12336(14) 0.87707(18) 0.40006(15) 0.0211(7) Uani 1 1 d . . .
H2B7 H 0.1408 0.8975 0.4384 0.025 Uiso 1 1 calc R . .
C2B8 C 0.06881(14) 0.88647(18) 0.36630(15) 0.0206(7) Uani 1 1 d . . .
H2B8 H 0.0409 0.9147 0.3765 0.025 Uiso 1 1 calc R . .
C2M1 C 0.03933(14) 0.66939(17) 0.11854(14) 0.0180(6) Uani 1 1 d . . .
C2M2 C 0.23886(14) 0.64652(17) 0.23468(16) 0.0217(7) Uani 1 1 d . . .
C2M3 C 0.20671(13) 0.80721(19) 0.38691(14) 0.0198(6) Uani 1 1 d . . .
C2M4 C 0.00985(13) 0.83943(17) 0.26540(14) 0.0163(6) Uani 1 1 d . . .
N25 N 0.15755(12) 0.84091(16) 0.20007(13) 0.0226(6) Uani 1 1 d . . .
N26 N 0.16966(14) 0.93304(16) 0.14655(14) 0.0268(6) Uani 1 1 d . . .
H26L H 0.1618 0.9689 0.1211 0.032 Uiso 1 1 calc R . .
C21L C 0.13211(16) 0.89059(19) 0.16081(16) 0.0252(7) Uani 1 1 d . . .
C22L C 0.22351(17) 0.9105(2) 0.17903(17) 0.0311(8) Uani 1 1 d . . .
H22L H 0.2587 0.9309 0.1786 0.037 Uiso 1 1 calc R . .
C23L C 0.21584(15) 0.8541(2) 0.21106(16) 0.0276(8) Uani 1 1 d . . .
H23L H 0.2454 0.8270 0.2373 0.033 Uiso 1 1 calc R . .
C24L C 0.06998(17) 0.9010(2) 0.13785(19) 0.0366(9) Uani 1 1 d . . .
H24C H 0.0524 0.8580 0.1164 0.055 Uiso 1 1 calc R . .
H24D H 0.0618 0.9417 0.1103 0.055 Uiso 1 1 calc R . .
H24E H 0.0545 0.9100 0.1717 0.055 Uiso 1 1 calc R . .
C51A C 0.0054(3) 0.6342(3) 0.0631(3) 0.0196(9) Uani 0.505(6) 1 d PG C 1
C52A C -0.0184(4) 0.6752(2) 0.0122(3) 0.025(3) Uani 0.505(6) 1 d PG C 1
H52A H -0.0147 0.7256 0.0142 0.030 Uiso 0.505(6) 1 calc PR C 1
C53A C -0.0475(3) 0.6425(3) -0.0415(3) 0.039(5) Uani 0.505(6) 1 d PG C 1
H53A H -0.0638 0.6705 -0.0763 0.047 Uiso 0.505(6) 1 calc PR C 1
C54A C -0.0529(2) 0.5687(3) -0.04432(18) 0.0332(19) Uani 0.505(6) 1 d PG C 1
H54A H -0.0729 0.5463 -0.0810 0.040 Uiso 0.505(6) 1 calc PR C 1
C55A C -0.0291(2) 0.5277(2) 0.0066(2) 0.0311(18) Uani 0.505(6) 1 d PG . 1
H55A H -0.0328 0.4773 0.0047 0.037 Uiso 0.505(6) 1 calc PR C 1
C56A C 0.0000(2) 0.5605(3) 0.06031(19) 0.0238(16) Uani 0.505(6) 1 d PG C 1
H56A H 0.0163 0.5324 0.0951 0.029 Uiso 0.505(6) 1 calc PR C 1
C51B C -0.0028(3) 0.6367(3) 0.0621(3) 0.0196(9) Uani 0.495(6) 1 d PG C 2
C52B C -0.0089(4) 0.6625(4) 0.0044(3) 0.031(3) Uani 0.495(6) 1 d PG C 2
H52B H 0.0156 0.6989 -0.0019 0.037 Uiso 0.495(6) 1 calc PR C 2
C53B C -0.0508(3) 0.6349(4) -0.0441(3) 0.031(4) Uani 0.495(6) 1 d PG C 2
H53B H -0.0550 0.6526 -0.0836 0.037 Uiso 0.495(6) 1 calc PR C 2
C54B C -0.0866(2) 0.5816(4) -0.0350(2) 0.038(2) Uani 0.495(6) 1 d PG C 2
H54B H -0.1153 0.5628 -0.0682 0.046 Uiso 0.495(6) 1 calc PR C 2
C55B C -0.0805(2) 0.5558(3) 0.0227(2) 0.037(2) Uani 0.495(6) 1 d PG C 2
H55B H -0.1050 0.5194 0.0289 0.044 Uiso 0.495(6) 1 calc PR C 2
C56B C -0.0386(2) 0.5833(3) 0.07122(19) 0.0288(18) Uani 0.495(6) 1 d PG C 2
H56B H -0.0344 0.5657 0.1106 0.035 Uiso 0.495(6) 1 calc PR C 2
C61 C 0.28837(14) 0.60462(19) 0.22771(16) 0.0234(7) Uani 1 1 d . . .
C62 C 0.28669(16) 0.53044(19) 0.22501(17) 0.0272(8) Uani 1 1 d . . .
H62 H 0.2534 0.5063 0.2270 0.033 Uiso 1 1 calc R . .
C63 C 0.33263(16) 0.4912(2) 0.21948(17) 0.0283(8) Uani 1 1 d . . .
H63 H 0.3306 0.4406 0.2178 0.034 Uiso 1 1 calc R . .
C64 C 0.38171(16) 0.5258(2) 0.21642(17) 0.0306(8) Uani 1 1 d . . .
H64 H 0.4133 0.4991 0.2127 0.037 Uiso 1 1 calc R . .
C65 C 0.38410(15) 0.5989(2) 0.21880(17) 0.0307(8) Uani 1 1 d . . .
H65 H 0.4176 0.6225 0.2167 0.037 Uiso 1 1 calc R . .
C66 C 0.33806(15) 0.6388(2) 0.22421(17) 0.0261(7) Uani 1 1 d . . .
H66 H 0.3403 0.6894 0.2255 0.031 Uiso 1 1 calc R . .
C71A C 0.2410(2) 0.8458(3) 0.44449(17) 0.017(2) Uani 0.492(5) 1 d PG D 1
C72A C 0.2521(2) 0.9185(2) 0.44616(17) 0.0248(16) Uani 0.492(5) 1 d PG D 1
H72A H 0.2394 0.9461 0.4105 0.030 Uiso 0.492(5) 1 calc PR D 1
C73A C 0.2817(2) 0.9507(2) 0.5000(2) 0.0332(19) Uani 0.492(5) 1 d PG D 1
H73A H 0.2893 1.0004 0.5011 0.040 Uiso 0.492(5) 1 calc PR D 1
C74A C 0.3002(2) 0.9102(3) 0.55213(17) 0.0345(15) Uani 0.492(5) 1 d PG D 1
H74A H 0.3205 0.9322 0.5889 0.041 Uiso 0.492(5) 1 calc PR D 1
C75A C 0.2891(2) 0.8375(3) 0.55045(18) 0.0283(18) Uani 0.492(5) 1 d PG D 1
H75A H 0.3018 0.8098 0.5861 0.034 Uiso 0.492(5) 1 calc PR D 1
C76A C 0.2595(2) 0.8052(2) 0.4966(2) 0.0242(16) Uani 0.492(5) 1 d PG D 1
H76A H 0.2520 0.7556 0.4955 0.029 Uiso 0.492(5) 1 calc PR D 1
C71B C 0.24228(19) 0.8242(3) 0.44933(16) 0.020(2) Uani 0.508(5) 1 d PG D 2
C72B C 0.2911(2) 0.8647(3) 0.45713(18) 0.0293(17) Uani 0.508(5) 1 d PG D 2
H72B H 0.3024 0.8795 0.4231 0.035 Uiso 0.508(5) 1 calc PR D 2
C73B C 0.32345(17) 0.8837(3) 0.5147(2) 0.036(2) Uani 0.508(5) 1 d PG D 2
H73B H 0.3568 0.9114 0.5200 0.044 Uiso 0.508(5) 1 calc PR D 2
C74B C 0.3070(2) 0.8621(3) 0.56446(17) 0.0345(15) Uani 0.508(5) 1 d PG D 2
H74B H 0.3291 0.8750 0.6038 0.041 Uiso 0.508(5) 1 calc PR D 2
C75B C 0.2581(2) 0.8216(3) 0.55666(17) 0.0332(19) Uani 0.508(5) 1 d PG D 2
H75B H 0.2468 0.8068 0.5907 0.040 Uiso 0.508(5) 1 calc PR D 2
C76B C 0.22578(18) 0.8026(3) 0.4991(2) 0.0250(15) Uani 0.508(5) 1 d PG D 2
H76B H 0.1924 0.7749 0.4938 0.030 Uiso 0.508(5) 1 calc PR D 2
C81 C -0.03799(14) 0.88545(19) 0.27090(14) 0.0212(7) Uani 1 1 d . . .
C82 C -0.08557(15) 0.8573(2) 0.28320(16) 0.0297(8) Uani 1 1 d . . .
H82 H -0.0886 0.8072 0.2876 0.036 Uiso 1 1 calc R . .
C83 C -0.12885(16) 0.9018(3) 0.28908(18) 0.0398(10) Uani 1 1 d . . .
H83 H -0.1611 0.8822 0.2979 0.048 Uiso 1 1 calc R . .
C84 C -0.12490(18) 0.9752(3) 0.28197(19) 0.0429(11) Uani 1 1 d . . .
H84 H -0.1544 1.0056 0.2860 0.051 Uiso 1 1 calc R . .
C85 C -0.07847(18) 1.0035(2) 0.26914(18) 0.0369(10) Uani 1 1 d . . .
H85 H -0.0760 1.0535 0.2641 0.044 Uiso 1 1 calc R . .
C86 C -0.03474(16) 0.95915(19) 0.26347(16) 0.0271(8) Uani 1 1 d . . .
H86 H -0.0026 0.9791 0.2545 0.032 Uiso 1 1 calc R . .
N1S N 0.27893(13) 0.52786(16) 0.40783(13) 0.0238(6) Uani 1 1 d . . .
N2S N 0.37725(12) 0.50456(16) 0.49797(14) 0.0257(6) Uani 1 1 d . . .
C1S C 0.23167(16) 0.5417(2) 0.36475(17) 0.0284(8) Uani 1 1 d . . .
H1S H 0.2280 0.5225 0.3259 0.034 Uiso 1 1 calc R . .
C2S C 0.18680(16) 0.5827(2) 0.37237(17) 0.0293(8) Uani 1 1 d . . .
H2S H 0.1539 0.5911 0.3397 0.035 Uiso 1 1 calc R . .
C3S C 0.19149(15) 0.61034(19) 0.42791(17) 0.0270(7) Uani 1 1 d . . .
H3S H 0.1617 0.6384 0.4344 0.032 Uiso 1 1 calc R . .
C4S C 0.24042(14) 0.59724(18) 0.47534(16) 0.0216(7) Uani 1 1 d . . .
C5S C 0.24819(16) 0.62525(19) 0.53455(17) 0.0274(8) Uani 1 1 d . . .
H5S H 0.2186 0.6521 0.5428 0.033 Uiso 1 1 calc R . .
C6S C 0.29675(17) 0.6143(2) 0.57881(17) 0.0300(8) Uani 1 1 d . . .
H6S H 0.3013 0.6346 0.6174 0.036 Uiso 1 1 calc R . .
C7S C 0.34175(15) 0.57218(18) 0.56822(16) 0.0240(7) Uani 1 1 d . . .
C8S C 0.39230(16) 0.5579(2) 0.61430(17) 0.0297(8) Uani 1 1 d . . .
H8S H 0.3976 0.5761 0.6537 0.036 Uiso 1 1 calc R . .
C9S C 0.43334(16) 0.5175(2) 0.60132(19) 0.0317(8) Uani 1 1 d . . .
H9S H 0.4675 0.5066 0.6316 0.038 Uiso 1 1 calc R . .
C10S C 0.42406(16) 0.4925(2) 0.54250(19) 0.0317(8) Uani 1 1 d . . .
H10S H 0.4532 0.4651 0.5338 0.038 Uiso 1 1 calc R . .
C11S C 0.33608(14) 0.54342(17) 0.51085(16) 0.0207(7) Uani 1 1 d . . .
C12S C 0.28404(14) 0.55598(17) 0.46308(15) 0.0187(6) Uani 1 1 d . . .
N3S N 0.13220(13) 1.01248(16) 0.02923(14) 0.0258(6) Uani 1 1 d . . .
N4S N 0.23355(13) 1.05418(16) 0.10638(13) 0.0247(6) Uani 1 1 d . . .
C13S C 0.08392(16) 0.9907(2) -0.00946(18) 0.0302(8) Uani 1 1 d . . .
H13S H 0.0590 0.9625 0.0057 0.036 Uiso 1 1 calc R . .
C14S C 0.06756(16) 1.0064(2) -0.07053(18) 0.0309(8) Uani 1 1 d . . .
H14S H 0.0329 0.9885 -0.0961 0.037 Uiso 1 1 calc R . .
C15S C 0.10196(16) 1.0478(2) -0.09319(17) 0.0282(8) Uani 1 1 d . . .
H15S H 0.0914 1.0597 -0.1347 0.034 Uiso 1 1 calc R . .
C16S C 0.15363(15) 1.07286(18) -0.05393(16) 0.0234(7) Uani 1 1 d . . .
C17S C 0.19258(16) 1.1154(2) -0.07486(16) 0.0284(8) Uani 1 1 d . . .
H17S H 0.1829 1.1295 -0.1159 0.034 Uiso 1 1 calc R . .
C18S C 0.24285(17) 1.1356(2) -0.03690(17) 0.0295(8) Uani 1 1 d . . .
H18S H 0.2682 1.1633 -0.0517 0.035 Uiso 1 1 calc R . .
C19S C 0.25850(14) 1.11586(18) 0.02541(16) 0.0222(7) Uani 1 1 d . . .
C20S C 0.31086(15) 1.1358(2) 0.06571(17) 0.0270(7) Uani 1 1 d . . .
H20S H 0.3371 1.1634 0.0522 0.032 Uiso 1 1 calc R . .
C21S C 0.32335(16) 1.1150(2) 0.12414(17) 0.0294(8) Uani 1 1 d . . .
H21S H 0.3585 1.1276 0.1520 0.035 Uiso 1 1 calc R . .
C22S C 0.28339(16) 1.0747(2) 0.14248(16) 0.0284(8) Uani 1 1 d . . .
H22S H 0.2926 1.0612 0.1836 0.034 Uiso 1 1 calc R . .
C23S C 0.22093(14) 1.07500(17) 0.04784(15) 0.0198(6) Uani 1 1 d . . .
C24S C 0.16694(14) 1.05272(18) 0.00677(15) 0.0210(7) Uani 1 1 d . . .
Cl1S Cl 0.40101(5) 0.22734(6) -0.02150(5) 0.0413(2) Uani 1 1 d . . .
C31S C 0.45613(16) 0.19118(19) 0.03581(18) 0.0287(8) Uani 1 1 d . . .
C32S C 0.50135(17) 0.1589(2) 0.02088(18) 0.0303(8) Uani 1 1 d . . .
H32S H 0.5022 0.1569 -0.0198 0.036 Uiso 1 1 calc R . .
C33S C 0.54509(17) 0.1297(2) 0.0666(2) 0.0340(9) Uani 1 1 d . . .
H33S H 0.5764 0.1079 0.0572 0.041 Uiso 1 1 calc R . .
C34S C 0.54346(17) 0.1320(2) 0.12563(19) 0.0336(9) Uani 1 1 d . . .
H34S H 0.5729 0.1106 0.1565 0.040 Uiso 1 1 calc R . .
C35S C 0.49842(16) 0.1659(2) 0.13981(18) 0.0302(8) Uani 1 1 d . . .
H35S H 0.4977 0.1682 0.1805 0.036 Uiso 1 1 calc R . .
C36S C 0.45484(16) 0.1961(2) 0.09478(17) 0.0287(8) Uani 1 1 d . . .
H36S H 0.4245 0.2198 0.1043 0.034 Uiso 1 1 calc R . .
Cl2S Cl 0.09391(5) 0.70715(7) 0.50858(7) 0.0589(4) Uani 1 1 d . . .
C41S C 0.03857(18) 0.6815(2) 0.4458(2) 0.0366(9) Uani 1 1 d . . .
C42S C 0.04353(19) 0.6899(2) 0.3890(2) 0.0425(11) Uani 1 1 d . . .
H42S H 0.0764 0.7115 0.3830 0.051 Uiso 1 1 calc R . .
C43S C -0.0001(2) 0.6666(3) 0.3406(2) 0.0459(12) Uani 1 1 d . . .
H43S H 0.0030 0.6720 0.3009 0.055 Uiso 1 1 calc R . .
C44S C -0.0487(2) 0.6351(2) 0.3492(2) 0.0421(10) Uani 1 1 d . . .
H44S H -0.0782 0.6186 0.3158 0.051 Uiso 1 1 calc R . .
C45S C -0.05312(18) 0.6284(2) 0.4067(2) 0.0371(9) Uani 1 1 d . . .
H45S H -0.0863 0.6078 0.4127 0.045 Uiso 1 1 calc R . .
C46S C -0.01001(17) 0.6513(2) 0.45588(19) 0.0346(9) Uani 1 1 d . . .
H46S H -0.0132 0.6466 0.4955 0.041 Uiso 1 1 calc R . .

loop_
_atom_site_aniso_label
_atom_site_aniso_U_11
_atom_site_aniso_U_22
_atom_site_aniso_U_33
_atom_site_aniso_U_23
_atom_site_aniso_U_13
_atom_site_aniso_U_12
Fe1 0.0147(2) 0.0137(2) 0.01166(19) 0.00097(16) 0.00085(16) 0.00232(16)
N11 0.0191(13) 0.0174(13) 0.0140(12) -0.0004(10) -0.0002(10) 0.0017(10)
N12 0.0184(13) 0.0191(13) 0.0154(12) 0.0029(10) 0.0051(10) 0.0045(10)
N13 0.0189(13) 0.0150(12) 0.0160(12) 0.0025(10) 0.0051(10) 0.0044(10)
N14 0.0152(12) 0.0149(12) 0.0170(13) 0.0028(10) 0.0005(10) 0.0016(10)
C1A1 0.0175(15) 0.0172(15) 0.0189(15) -0.0027(12) -0.0001(12) 0.0006(12)
C1A2 0.0208(16) 0.0205(16) 0.0156(15) -0.0011(12) 0.0000(12) 0.0042(13)
C1A3 0.0236(16) 0.0203(16) 0.0149(14) 0.0016(12) 0.0053(12) 0.0090(13)
C1A4 0.0226(16) 0.0169(15) 0.0185(15) 0.0012(12) 0.0074(13) 0.0049(12)
C1A5 0.0180(15) 0.0158(15) 0.0172(14) -0.0015(12) 0.0049(12) 0.0029(12)
C1A6 0.0169(14) 0.0152(14) 0.0144(14) 0.0001(11) 0.0019(11) 0.0039(11)
C1A7 0.0187(15) 0.0130(14) 0.0160(14) 0.0006(11) 0.0017(12) 0.0032(11)
C1A8 0.0178(15) 0.0136(14) 0.0187(15) -0.0001(12) 0.0014(12) 0.0002(11)
C1B1 0.0190(16) 0.0302(19) 0.0204(16) -0.0013(14) -0.0022(13) 0.0002(14)
C1B2 0.0185(16) 0.0317(19) 0.0184(15) 0.0033(14) -0.0025(12) 0.0047(14)
C1B3 0.0306(18) 0.0241(17) 0.0181(16) 0.0069(13) 0.0078(14) 0.0056(14)
C1B4 0.0270(17) 0.0214(16) 0.0191(16) 0.0036(13) 0.0085(13) 0.0026(13)
C1B5 0.0175(15) 0.0198(16) 0.0224(16) -0.0007(13) 0.0042(12) 0.0004(12)
C1B6 0.0164(15) 0.0187(15) 0.0216(16) 0.0018(12) 0.0013(12) 0.0038(12)
C1B7 0.0206(16) 0.0177(15) 0.0189(15) 0.0023(12) 0.0021(12) -0.0006(12)
C1B8 0.0190(15) 0.0175(15) 0.0207(15) 0.0044(12) 0.0040(12) 0.0002(12)
C1M1 0.0198(16) 0.0225(16) 0.0148(14) 0.0010(12) 0.0010(12) 0.0060(13)
C1M2 0.0177(15) 0.0150(14) 0.0194(15) 0.0003(12) 0.0066(12) 0.0023(12)
C1M3 0.0177(15) 0.0152(14) 0.0144(14) 0.0005(11) 0.0005(11) 0.0033(12)
C1M4 0.0179(15) 0.0146(14) 0.0211(15) -0.0026(12) 0.0041(12) -0.0002(12)
N15 0.0184(13) 0.0146(13) 0.0173(13) -0.0021(10) 0.0044(10) -0.0004(10)
N16 0.0226(14) 0.0212(14) 0.0253(15) -0.0067(12) 0.0086(12) 0.0009(11)
C11L 0.0224(16) 0.0164(15) 0.0193(15) -0.0017(12) 0.0061(12) 0.0003(12)
C12L 0.0239(17) 0.0231(17) 0.0287(18) -0.0094(14) 0.0058(14) -0.0029(14)
C13L 0.0201(16) 0.0205(16) 0.0271(17) -0.0048(13) 0.0066(13) -0.0016(13)
C14L 0.0201(17) 0.0310(19) 0.0337(19) -0.0120(16) 0.0110(15) -0.0024(14)
C11A 0.017(2) 0.026(2) 0.0159(16) 0.0057(15) 0.0007(15) 0.0039(18)
C12A 0.024(5) 0.031(5) 0.018(4) 0.000(3) 0.000(4) -0.005(4)
C13A 0.033(2) 0.044(3) 0.0177(18) 0.0033(17) -0.0031(16) -0.0015(19)
C14A 0.016(4) 0.050(5) 0.035(4) 0.020(4) -0.006(3) -0.002(4)
C15A 0.023(4) 0.045(5) 0.036(4) 0.021(4) 0.005(3) 0.009(3)
C16A 0.023(4) 0.036(4) 0.024(3) 0.011(3) 0.010(3) 0.009(3)
C11B 0.017(2) 0.026(2) 0.0159(16) 0.0057(15) 0.0007(15) 0.0039(18)
C12B 0.023(5) 0.024(4) 0.023(4) 0.005(3) 0.003(3) 0.003(4)
C13B 0.033(2) 0.044(3) 0.0177(18) 0.0033(17) -0.0031(16) -0.0015(19)
C14B 0.022(4) 0.047(5) 0.018(3) 0.014(3) 0.001(3) 0.004(3)
C15B 0.024(4) 0.030(4) 0.036(4) 0.018(3) 0.003(3) 0.005(3)
C16B 0.027(4) 0.025(4) 0.023(3) 0.003(3) -0.002(3) 0.000(3)
C21 0.0216(16) 0.0239(17) 0.0162(15) 0.0035(13) 0.0030(12) -0.0027(13)
C22 0.0306(19) 0.0229(18) 0.0254(18) 0.0037(14) 0.0048(15) -0.0015(14)
C23 0.037(2) 0.0279(19) 0.0243(18) 0.0073(15) -0.0072(16) -0.0096(16)
C24 0.0206(18) 0.047(2) 0.0262(18) 0.0119(17) -0.0051(14) -0.0140(17)
C25 0.0184(17) 0.050(2) 0.0226(17) 0.0060(16) 0.0011(14) -0.0028(16)
C26 0.0207(16) 0.0278(18) 0.0188(16) 0.0025(13) 0.0013(13) -0.0015(14)
C31A 0.0167(15) 0.0161(15) 0.0166(15) 0.0027(12) 0.0002(12) -0.0002(12)
C32A 0.016(4) 0.022(4) 0.015(4) -0.003(3) -0.001(3) 0.006(3)
C33A 0.035(2) 0.035(2) 0.0159(16) 0.0006(15) -0.0021(14) 0.0084(17)
C34A 0.028(5) 0.040(5) 0.025(4) 0.018(3) -0.010(3) -0.003(4)
C35A 0.042(6) 0.018(3) 0.035(4) 0.010(3) -0.011(4) -0.003(3)
C36A 0.033(5) 0.020(4) 0.024(4) 0.006(3) -0.007(3) -0.004(3)
C31B 0.0167(15) 0.0161(15) 0.0166(15) 0.0027(12) 0.0002(12) -0.0002(12)
C32B 0.029(7) 0.032(5) 0.028(5) 0.000(4) 0.004(4) 0.012(4)
C33B 0.035(2) 0.035(2) 0.0159(16) 0.0006(15) -0.0021(14) 0.0084(17)
C34B 0.016(4) 0.027(4) 0.020(4) 0.009(3) 0.001(3) 0.004(3)
C35B 0.037(6) 0.024(4) 0.027(4) 0.004(3) -0.001(4) 0.016(4)
C36B 0.027(5) 0.017(4) 0.020(4) -0.001(3) 0.001(3) 0.005(3)
C41 0.0176(15) 0.0208(16) 0.0177(15) 0.0006(12) -0.0005(12) -0.0008(12)
C42 0.0196(16) 0.0209(16) 0.0261(17) -0.0018(13) 0.0027(13) -0.0003(13)
C43 0.0264(18) 0.0226(17) 0.0233(17) -0.0003(13) 0.0014(14) -0.0059(14)
C44 0.0208(17) 0.035(2) 0.0230(17) 0.0023(15) 0.0044(13) -0.0091(15)
C45 0.0205(17) 0.034(2) 0.0267(18) 0.0000(15) 0.0066(14) 0.0014(15)
C46 0.0213(16) 0.0204(16) 0.0225(16) -0.0029(13) -0.0008(13) 0.0019(13)
Fe2 0.01271(19) 0.0129(2) 0.0144(2) -0.00161(16) 0.00231(16) 0.00007(16)
N21 0.0178(13) 0.0163(13) 0.0184(13) -0.0018(10) 0.0048(10) 0.0004(10)
N22 0.0140(12) 0.0161(13) 0.0238(14) -0.0069(11) 0.0044(11) -0.0030(10)
N23 0.0141(12) 0.0171(13) 0.0193(13) -0.0026(10) 0.0015(10) 0.0017(10)
N24 0.0147(12) 0.0179(13) 0.0149(12) -0.0015(10) 0.0027(10) -0.0008(10)
C2A1 0.0152(14) 0.0171(15) 0.0185(15) 0.0010(12) 0.0037(12) 0.0002(12)
C2A2 0.0163(15) 0.0181(15) 0.0166(14) -0.0013(12) 0.0019(12) -0.0049(12)
C2A3 0.0203(16) 0.0171(15) 0.0235(16) -0.0055(13) 0.0080(13) -0.0052(12)
C2A4 0.0179(16) 0.0160(15) 0.0355(19) -0.0068(14) 0.0126(14) -0.0022(12)
C2A5 0.0143(15) 0.0175(15) 0.0291(17) 0.0001(13) 0.0046(13) 0.0002(12)
C2A6 0.0174(15) 0.0194(16) 0.0191(15) 0.0023(12) 0.0024(12) -0.0006(12)
C2A7 0.0185(15) 0.0201(15) 0.0138(14) -0.0016(12) 0.0044(12) -0.0018(12)
C2A8 0.0178(15) 0.0174(15) 0.0170(14) 0.0003(12) 0.0050(12) 0.0022(12)
C2B1 0.0139(14) 0.0244(17) 0.0223(16) -0.0007(13) 0.0017(12) -0.0004(12)
C2B2 0.0174(15) 0.0245(17) 0.0211(16) -0.0040(13) 0.0007(12) -0.0041(13)
C2B3 0.0271(18) 0.0222(17) 0.0273(17) -0.0118(14) 0.0129(14) -0.0068(14)
C2B4 0.0222(17) 0.0221(17) 0.043(2) -0.0141(15) 0.0195(16) -0.0064(14)
C2B5 0.0146(15) 0.0277(18) 0.0304(18) 0.0042(15) 0.0022(13) 0.0035(13)
C2B6 0.0151(15) 0.039(2) 0.0214(16) 0.0015(15) 0.0003(13) 0.0039(14)
C2B7 0.0200(16) 0.0251(17) 0.0168(15) -0.0053(13) 0.0030(12) -0.0021(13)
C2B8 0.0212(16) 0.0206(16) 0.0208(16) -0.0033(13) 0.0072(13) 0.0027(13)
C2M1 0.0211(16) 0.0153(15) 0.0178(15) -0.0038(12) 0.0058(12) -0.0053(12)
C2M2 0.0171(15) 0.0148(15) 0.0354(19) -0.0032(13) 0.0110(14) -0.0001(12)
C2M3 0.0160(15) 0.0267(17) 0.0148(14) -0.0012(13) 0.0013(12) -0.0022(13)
C2M4 0.0137(14) 0.0169(15) 0.0176(15) 0.0003(12) 0.0033(11) 0.0014(11)
N25 0.0244(15) 0.0219(14) 0.0211(14) -0.0007(11) 0.0061(11) -0.0013(12)
N26 0.0358(17) 0.0226(15) 0.0255(15) 0.0034(12) 0.0144(13) -0.0002(13)
C21L 0.0291(18) 0.0237(17) 0.0224(17) 0.0006(14) 0.0068(14) -0.0004(14)
C22L 0.0290(19) 0.036(2) 0.0301(19) 0.0035(16) 0.0112(16) -0.0024(16)
C23L 0.0218(17) 0.0299(19) 0.0265(18) 0.0009(15) -0.0003(14) 0.0004(14)
C24L 0.028(2) 0.041(2) 0.040(2) 0.0132(19) 0.0079(17) 0.0060(17)
C51A 0.018(2) 0.0201(17) 0.0184(16) -0.0059(13) 0.0015(15) -0.0032(15)
C52A 0.022(4) 0.034(5) 0.019(4) -0.007(4) 0.005(3) -0.010(4)
C53A 0.038(10) 0.040(8) 0.035(10) -0.006(7) 0.003(8) -0.006(7)
C54A 0.024(4) 0.047(5) 0.023(4) -0.017(3) -0.002(3) -0.006(3)
C55A 0.024(4) 0.026(4) 0.038(4) -0.015(3) 0.000(3) -0.002(3)
C56A 0.022(3) 0.018(3) 0.028(4) -0.006(3) 0.002(3) -0.001(3)
C51B 0.018(2) 0.0201(17) 0.0184(16) -0.0059(13) 0.0015(15) -0.0032(15)
C52B 0.048(7) 0.017(4) 0.021(5) 0.005(4) -0.001(5) -0.007(4)
C53B 0.041(10) 0.034(7) 0.009(7) 0.001(5) -0.007(6) 0.004(6)
C54B 0.021(4) 0.038(5) 0.046(5) -0.020(4) -0.006(4) -0.001(3)
C55B 0.024(4) 0.037(5) 0.047(5) -0.023(4) 0.008(3) -0.007(3)
C56B 0.028(4) 0.031(4) 0.029(4) -0.011(3) 0.011(3) -0.009(3)
C61 0.0176(16) 0.0202(16) 0.0333(19) -0.0026(14) 0.0089(14) 0.0015(13)
C62 0.0305(19) 0.0189(17) 0.037(2) -0.0033(15) 0.0179(16) -0.0006(14)
C63 0.034(2) 0.0226(18) 0.0325(19) 0.0016(15) 0.0166(16) 0.0096(15)
C64 0.0288(19) 0.036(2) 0.0312(19) 0.0062(16) 0.0152(16) 0.0168(16)
C65 0.0190(17) 0.040(2) 0.034(2) 0.0042(17) 0.0085(15) 0.0035(15)
C66 0.0195(16) 0.0229(17) 0.036(2) 0.0010(15) 0.0076(14) 0.0004(13)
C71A 0.013(4) 0.023(5) 0.014(4) -0.001(3) 0.001(3) 0.003(3)
C72A 0.022(3) 0.023(4) 0.023(3) -0.003(3) -0.003(3) -0.001(3)
C73A 0.032(4) 0.028(4) 0.035(4) -0.012(3) 0.002(3) -0.002(3)
C74A 0.023(3) 0.052(4) 0.022(3) -0.018(3) -0.005(2) 0.010(3)
C75A 0.021(4) 0.038(5) 0.018(4) -0.006(3) -0.007(3) 0.004(4)
C76A 0.021(4) 0.027(4) 0.021(4) 0.002(3) -0.001(3) 0.000(3)
C71B 0.015(4) 0.018(4) 0.024(5) -0.005(3) 0.001(3) 0.003(3)
C72B 0.017(3) 0.043(4) 0.027(4) -0.016(3) 0.006(3) -0.004(3)
C73B 0.015(3) 0.056(5) 0.035(4) -0.019(4) 0.002(3) -0.003(3)
C74B 0.023(3) 0.052(4) 0.022(3) -0.018(3) -0.005(2) 0.010(3)
C75B 0.030(4) 0.043(5) 0.024(4) 0.002(3) 0.004(3) 0.022(4)
C76B 0.022(4) 0.031(4) 0.019(3) -0.001(3) 0.001(3) 0.010(3)
C81 0.0178(15) 0.0265(17) 0.0172(15) -0.0052(13) 0.0017(12) 0.0047(13)
C82 0.0210(17) 0.043(2) 0.0242(18) -0.0017(16) 0.0044(14) 0.0024(16)
C83 0.0187(18) 0.070(3) 0.031(2) -0.008(2) 0.0082(15) 0.0077(19)
C84 0.031(2) 0.060(3) 0.032(2) -0.014(2) -0.0006(17) 0.026(2)
C85 0.036(2) 0.035(2) 0.032(2) -0.0087(17) -0.0030(17) 0.0202(18)
C86 0.0251(18) 0.0247(18) 0.0261(18) -0.0051(14) -0.0011(14) 0.0092(14)
N1S 0.0265(15) 0.0211(14) 0.0251(15) -0.0016(12) 0.0095(12) 0.0005(12)
N2S 0.0208(14) 0.0189(14) 0.0364(17) -0.0067(12) 0.0065(12) 0.0025(11)
C1S 0.033(2) 0.0258(18) 0.0257(18) -0.0017(14) 0.0068(15) -0.0015(15)
C2S 0.0226(17) 0.0272(19) 0.0330(19) 0.0055(15) -0.0001(15) -0.0031(14)
C3S 0.0219(17) 0.0228(17) 0.038(2) 0.0032(15) 0.0119(15) 0.0020(14)
C4S 0.0200(16) 0.0186(16) 0.0284(17) 0.0013(13) 0.0102(13) -0.0010(13)
C5S 0.0308(19) 0.0239(18) 0.0335(19) -0.0005(15) 0.0189(16) 0.0046(15)
C6S 0.041(2) 0.0260(19) 0.0273(18) -0.0027(15) 0.0171(16) 0.0004(16)
C7S 0.0282(18) 0.0185(16) 0.0256(17) 0.0008(13) 0.0081(14) -0.0013(13)
C8S 0.033(2) 0.0237(18) 0.0287(19) -0.0032(15) 0.0025(15) -0.0049(15)
C9S 0.0264(19) 0.0213(18) 0.040(2) 0.0005(15) -0.0023(16) -0.0015(14)
C10S 0.0224(18) 0.0248(19) 0.045(2) -0.0044(16) 0.0040(16) 0.0055(14)
C11S 0.0204(16) 0.0134(15) 0.0305(18) 0.0001(13) 0.0108(14) -0.0002(12)
C12S 0.0222(16) 0.0136(14) 0.0234(16) 0.0004(12) 0.0112(13) -0.0006(12)
N3S 0.0218(14) 0.0247(15) 0.0306(16) 0.0000(12) 0.0072(12) -0.0024(12)
N4S 0.0295(16) 0.0244(15) 0.0214(14) -0.0006(12) 0.0092(12) -0.0007(12)
C13S 0.0241(18) 0.0262(19) 0.039(2) -0.0017(16) 0.0070(16) -0.0049(15)
C14S 0.0209(17) 0.0254(19) 0.040(2) -0.0027(16) -0.0006(15) 0.0009(14)
C15S 0.0263(18) 0.0253(18) 0.0280(18) 0.0009(15) -0.0003(14) 0.0059(14)
C16S 0.0230(17) 0.0194(16) 0.0270(17) 0.0001(13) 0.0056(14) 0.0040(13)
C17S 0.034(2) 0.0292(19) 0.0225(17) 0.0059(14) 0.0086(15) 0.0029(15)
C18S 0.033(2) 0.0282(19) 0.0317(19) 0.0048(15) 0.0161(16) -0.0003(15)
C19S 0.0220(16) 0.0191(16) 0.0272(17) -0.0026(13) 0.0098(14) 0.0002(13)
C20S 0.0237(17) 0.0256(18) 0.0327(19) -0.0040(15) 0.0096(15) -0.0051(14)
C21S 0.0263(18) 0.0284(19) 0.0300(19) -0.0084(15) 0.0026(15) -0.0032(15)
C22S 0.034(2) 0.0285(19) 0.0209(17) -0.0015(14) 0.0059(15) 0.0006(15)
C23S 0.0236(16) 0.0157(15) 0.0221(16) -0.0001(12) 0.0096(13) 0.0021(12)
C24S 0.0218(16) 0.0180(16) 0.0245(17) -0.0011(13) 0.0085(13) 0.0024(13)
Cl1S 0.0450(6) 0.0380(5) 0.0385(5) 0.0133(4) 0.0082(4) 0.0022(4)
C31S 0.0311(19) 0.0192(17) 0.035(2) 0.0030(15) 0.0083(16) -0.0078(14)
C32S 0.040(2) 0.0229(18) 0.0314(19) -0.0051(15) 0.0153(17) -0.0115(16)
C33S 0.029(2) 0.0270(19) 0.049(2) -0.0076(17) 0.0157(18) -0.0081(16)
C34S 0.0279(19) 0.029(2) 0.039(2) -0.0034(17) 0.0019(16) -0.0082(16)
C35S 0.0310(19) 0.0281(19) 0.0297(19) -0.0083(15) 0.0059(15) -0.0125(15)
C36S 0.0289(19) 0.0233(18) 0.035(2) -0.0058(15) 0.0118(16) -0.0070(15)
Cl2S 0.0405(6) 0.0524(7) 0.0753(9) -0.0240(7) 0.0030(6) 0.0041(5)
C41S 0.034(2) 0.0237(19) 0.052(3) -0.0028(18) 0.0123(19) 0.0080(16)
C42S 0.039(2) 0.031(2) 0.065(3) 0.021(2) 0.026(2) 0.0108(18)
C43S 0.055(3) 0.049(3) 0.041(2) 0.023(2) 0.026(2) 0.026(2)
C44S 0.043(2) 0.042(2) 0.037(2) 0.0081(19) 0.0041(19) 0.017(2)
C45S 0.031(2) 0.035(2) 0.046(2) 0.0113(19) 0.0136(18) 0.0086(17)
C46S 0.034(2) 0.035(2) 0.038(2) 0.0048(17) 0.0161(17) 0.0105(17)

loop_
_atom_type_symbol
_atom_type_description
_atom_type_scat_dispersion_real
_atom_type_scat_dispersion_imag
_atom_type_scat_source
C C 0.0033 0.0016 'International Tables Vol C Tables 4.2.6.8 and 6.1.1.4'
H H 0.0000 0.0000 'International Tables Vol C Tables 4.2.6.8 and 6.1.1.4'
N N 0.0061 0.0033 'International Tables Vol C Tables 4.2.6.8 and 6.1.1.4'
Cl Cl 0.1484 0.1585 'International Tables Vol C Tables 4.2.6.8 and 6.1.1.4'
Fe Fe 0.3463 0.8444 'International Tables Vol C Tables 4.2.6.8 and 6.1.1.4'

loop_
_geom_angle_atom_site_label_1
_geom_angle_atom_site_label_2
_geom_angle_atom_site_label_3
_geom_angle
_geom_angle_site_symmetry_1
_geom_angle_site_symmetry_3
_geom_angle_publ_flag
N14 Fe1 N12 158.36(11) . . ?
N14 Fe1 N11 87.90(10) . . ?
N12 Fe1 N11 88.73(11) . . ?
N14 Fe1 N13 88.81(10) . . ?
N12 Fe1 N13 87.60(10) . . ?
N11 Fe1 N13 161.37(10) . . ?
N14 Fe1 N15 100.54(10) . . ?
N12 Fe1 N15 100.94(11) . . ?
N11 Fe1 N15 106.01(10) . . ?
N13 Fe1 N15 92.62(10) . . ?
C1A1 N11 C1A2 106.8(3) . . ?
C1A1 N11 Fe1 126.9(2) . . ?
C1A2 N11 Fe1 126.3(2) . . ?
C1A3 N12 C1A4 106.3(3) . . ?
C1A3 N12 Fe1 127.0(2) . . ?
C1A4 N12 Fe1 126.4(2) . . ?
C1A5 N13 C1A6 106.7(3) . . ?
C1A5 N13 Fe1 126.4(2) . . ?
C1A6 N13 Fe1 124.9(2) . . ?
C1A7 N14 C1A8 106.2(3) . . ?
C1A7 N14 Fe1 124.5(2) . . ?
C1A8 N14 Fe1 126.1(2) . . ?
N11 C1A1 C1M4 125.8(3) . . ?
N11 C1A1 C1B1 109.6(3) . . ?
C1M4 C1A1 C1B1 124.6(3) . . ?
N11 C1A2 C1M1 125.6(3) . . ?
N11 C1A2 C1B2 109.1(3) . . ?
C1M1 C1A2 C1B2 125.2(3) . . ?
N12 C1A3 C1M1 125.0(3) . . ?
N12 C1A3 C1B3 110.2(3) . . ?
C1M1 C1A3 C1B3 124.8(3) . . ?
N12 C1A4 C1M2 125.9(3) . . ?
N12 C1A4 C1B4 109.6(3) . . ?
C1M2 C1A4 C1B4 124.5(3) . . ?
N13 C1A5 C1M2 124.9(3) . . ?
N13 C1A5 C1B5 109.5(3) . . ?
C1M2 C1A5 C1B5 125.6(3) . . ?
N13 C1A6 C1M3 125.8(3) . . ?
N13 C1A6 C1B6 109.7(3) . . ?
C1M3 C1A6 C1B6 124.5(3) . . ?
N14 C1A7 C1M3 126.0(3) . . ?
N14 C1A7 C1B7 109.8(3) . . ?
C1M3 C1A7 C1B7 124.2(3) . . ?
N14 C1A8 C1M4 125.3(3) . . ?
N14 C1A8 C1B8 109.9(3) . . ?
C1M4 C1A8 C1B8 124.8(3) . . ?
C1B2 C1B1 C1A1 107.0(3) . . ?
C1B2 C1B1 H1B1 126.5 . . ?
C1A1 C1B1 H1B1 126.5 . . ?
C1B1 C1B2 C1A2 107.4(3) . . ?
C1B1 C1B2 H1B2 126.3 . . ?
C1A2 C1B2 H1B2 126.3 . . ?
C1B4 C1B3 C1A3 106.8(3) . . ?
C1B4 C1B3 H1B3 126.6 . . ?
C1A3 C1B3 H1B3 126.6 . . ?
C1B3 C1B4 C1A4 107.2(3) . . ?
C1B3 C1B4 H1B4 126.4 . . ?
C1A4 C1B4 H1B4 126.4 . . ?
C1B6 C1B5 C1A5 107.4(3) . . ?
C1B6 C1B5 H1B5 126.3 . . ?
C1A5 C1B5 H1B5 126.3 . . ?
C1B5 C1B6 C1A6 106.7(3) . . ?
C1B5 C1B6 H1B6 126.6 . . ?
C1A6 C1B6 H1B6 126.6 . . ?
C1B8 C1B7 C1A7 107.1(3) . . ?
C1B8 C1B7 H1B7 126.4 . . ?
C1A7 C1B7 H1B7 126.4 . . ?
C1B7 C1B8 C1A8 107.0(3) . . ?
C1B7 C1B8 H1B8 126.5 . . ?
C1A8 C1B8 H1B8 126.5 . . ?
C1A2 C1M1 C1A3 126.3(3) . . ?
C1A2 C1M1 C11B 122.1(4) . . ?
C1A3 C1M1 C11B 111.6(4) . . ?
C1A2 C1M1 C11A 112.3(4) . . ?
C1A3 C1M1 C11A 121.4(4) . . ?
C1A5 C1M2 C1A4 125.3(3) . . ?
C1A5 C1M2 C21 117.5(3) . . ?
C1A4 C1M2 C21 117.2(3) . . ?
C1A6 C1M3 C1A7 125.4(3) . . ?
C1A6 C1M3 C31A 116.9(4) . . ?
C1A7 C1M3 C31A 117.8(4) . . ?
C1A6 C1M3 C31B 116.9(4) . . ?
C1A7 C1M3 C31B 117.8(4) . . ?
C1A1 C1M4 C1A8 124.9(3) . . ?
C1A1 C1M4 C41 118.1(3) . . ?
C1A8 C1M4 C41 117.0(3) . . ?
C11L N15 C13L 105.4(3) . . ?
C11L N15 Fe1 130.8(2) . . ?
C13L N15 Fe1 123.8(2) . . ?
C11L N16 C12L 108.0(3) . . ?
C11L N16 H16L 126.0 . . ?
C12L N16 H16L 126.0 . . ?
N15 C11L N16 110.8(3) . . ?
N15 C11L C14L 125.6(3) . . ?
N16 C11L C14L 123.5(3) . . ?
C13L C12L N16 106.0(3) . . ?
C13L C12L H12L 127.0 . . ?
N16 C12L H12L 127.0 . . ?
C12L C13L N15 109.8(3) . . ?
C12L C13L H13L 125.1 . . ?
N15 C13L H13L 125.1 . . ?
C11L C14L H14C 109.5 . . ?
C11L C14L H14D 109.5 . . ?
H14C C14L H14D 109.5 . . ?
C11L C14L H14E 109.5 . . ?
H14C C14L H14E 109.5 . . ?
H14D C14L H14E 109.5 . . ?
C12A C11A C16A 120.0 . . ?
C12A C11A C1M1 121.5(4) . . ?
C16A C11A C1M1 118.5(4) . . ?
C11A C12A C13A 120.0 . . ?
C11A C12A H12A 120.0 . . ?
C13A C12A H12A 120.0 . . ?
C14A C13A C12A 120.0 . . ?
C14A C13A H13A 120.0 . . ?
C12A C13A H13A 120.0 . . ?
C13A C14A C15A 120.0 . . ?
C13A C14A H14A 120.0 . . ?
C15A C14A H14A 120.0 . . ?
C14A C15A C16A 120.0 . . ?
C14A C15A H15A 120.0 . . ?
C16A C15A H15A 120.0 . . ?
C15A C16A C11A 120.0 . . ?
C15A C16A H16A 120.0 . . ?
C11A C16A H16A 120.0 . . ?
C12B C11B C16B 120.0 . . ?
C12B C11B C1M1 117.4(4) . . ?
C16B C11B C1M1 122.5(4) . . ?
C13B C12B C11B 120.0 . . ?
C13B C12B H12B 120.0 . . ?
C11B C12B H12B 120.0 . . ?
C12B C13B C14B 120.0 . . ?
C12B C13B H13B 120.0 . . ?
C14B C13B H13B 120.0 . . ?
C13B C14B C15B 120.0 . . ?
C13B C14B H14B 120.0 . . ?
C15B C14B H14B 120.0 . . ?
C16B C15B C14B 120.0 . . ?
C16B C15B H15B 120.0 . . ?
C14B C15B H15B 120.0 . . ?
C15B C16B C11B 120.0 . . ?
C15B C16B H16B 120.0 . . ?
C11B C16B H16B 120.0 . . ?
C26 C21 C22 118.6(3) . . ?
C26 C21 C1M2 121.3(3) . . ?
C22 C21 C1M2 120.0(3) . . ?
C23 C22 C21 120.3(4) . . ?
C23 C22 H22 119.9 . . ?
C21 C22 H22 119.9 . . ?
C24 C23 C22 120.0(4) . . ?
C24 C23 H23 120.0 . . ?
C22 C23 H23 120.0 . . ?
C25 C24 C23 120.1(4) . . ?
C25 C24 H24 119.9 . . ?
C23 C24 H24 119.9 . . ?
C24 C25 C26 120.0(4) . . ?
C24 C25 H25 120.0 . . ?
C26 C25 H25 120.0 . . ?
C21 C26 C25 120.9(4) . . ?
C21 C26 H26 119.5 . . ?
C25 C26 H26 119.5 . . ?
C32A C31A C36A 120.0 . . ?
C32A C31A C1M3 120.0(5) . . ?
C36A C31A C1M3 119.6(5) . . ?
C33A C32A C31A 120.0 . . ?
C33A C32A H32A 120.0 . . ?
C31A C32A H32A 120.0 . . ?
C32A C33A C34A 120.0 . . ?
C32A C33A H33A 120.0 . . ?
C34A C33A H33A 120.0 . . ?
C35A C34A C33A 120.0 . . ?
C35A C34A H34A 120.0 . . ?
C33A C34A H34A 120.0 . . ?
C36A C35A C34A 120.0 . . ?
C36A C35A H35A 120.0 . . ?
C34A C35A H35A 120.0 . . ?
C35A C36A C31A 120.0 . . ?
C35A C36A H36A 120.0 . . ?
C31A C36A H36A 120.0 . . ?
C32B C31B C36B 120.0 . . ?
C32B C31B C1M3 120.1(6) . . ?
C36B C31B C1M3 119.4(6) . . ?
C31B C32B C33B 120.0 . . ?
C31B C32B H32B 120.0 . . ?
C33B C32B H32B 120.0 . . ?
C34B C33B C32B 120.0 . . ?
C34B C33B H33B 120.0 . . ?
C32B C33B H33B 120.0 . . ?
C35B C34B C33B 120.0 . . ?
C35B C34B H34B 120.0 . . ?
C33B C34B H34B 120.0 . . ?
C36B C35B C34B 120.0 . . ?
C36B C35B H35B 120.0 . . ?
C34B C35B H35B 120.0 . . ?
C35B C36B C31B 120.0 . . ?
C35B C36B H36B 120.0 . . ?
C31B C36B H36B 120.0 . . ?
C46 C41 C42 117.6(3) . . ?
C46 C41 C1M4 122.2(3) . . ?
C42 C41 C1M4 120.2(3) . . ?
C43 C42 C41 121.6(3) . . ?
C43 C42 H42 119.2 . . ?
C41 C42 H42 119.2 . . ?
C44 C43 C42 119.6(3) . . ?
C44 C43 H43 120.2 . . ?
C42 C43 H43 120.2 . . ?
C45 C44 C43 120.4(3) . . ?
C45 C44 H44 119.8 . . ?
C43 C44 H44 119.8 . . ?
C44 C45 C46 120.0(3) . . ?
C44 C45 H45 120.0 . . ?
C46 C45 H45 120.0 . . ?
C41 C46 C45 120.8(3) . . ?
C41 C46 H46 119.6 . . ?
C45 C46 H46 119.6 . . ?
N24 Fe2 N21 88.39(10) . . ?
N24 Fe2 N22 159.59(11) . . ?
N21 Fe2 N22 88.17(10) . . ?
N24 Fe2 N23 88.47(10) . . ?
N21 Fe2 N23 160.93(11) . . ?
N22 Fe2 N23 88.24(10) . . ?
N24 Fe2 N25 99.70(11) . . ?
N21 Fe2 N25 104.96(11) . . ?
N22 Fe2 N25 100.62(11) . . ?
N23 Fe2 N25 94.11(11) . . ?
C2A1 N21 C2A2 106.6(3) . . ?
C2A1 N21 Fe2 126.1(2) . . ?
C2A2 N21 Fe2 126.4(2) . . ?
C2A3 N22 C2A4 107.0(3) . . ?
C2A3 N22 Fe2 125.3(2) . . ?
C2A4 N22 Fe2 124.5(2) . . ?
C2A6 N23 C2A5 106.6(3) . . ?
C2A6 N23 Fe2 126.8(2) . . ?
C2A5 N23 Fe2 126.5(2) . . ?
C2A8 N24 C2A7 106.5(3) . . ?
C2A8 N24 Fe2 126.1(2) . . ?
C2A7 N24 Fe2 126.7(2) . . ?
N21 C2A1 C2M4 125.5(3) . . ?
N21 C2A1 C2B1 109.6(3) . . ?
C2M4 C2A1 C2B1 124.8(3) . . ?
N21 C2A2 C2M1 125.8(3) . . ?
N21 C2A2 C2B2 109.4(3) . . ?
C2M1 C2A2 C2B2 124.8(3) . . ?
N22 C2A3 C2M1 125.8(3) . . ?
N22 C2A3 C2B3 109.5(3) . . ?
C2M1 C2A3 C2B3 124.7(3) . . ?
N22 C2A4 C2M2 126.0(3) . . ?
N22 C2A4 C2B4 108.8(3) . . ?
C2M2 C2A4 C2B4 125.2(3) . . ?
N23 C2A5 C2M2 125.3(3) . . ?
N23 C2A5 C2B5 109.5(3) . . ?
C2M2 C2A5 C2B5 125.3(3) . . ?
N23 C2A6 C2M3 125.4(3) . . ?
N23 C2A6 C2B6 109.4(3) . . ?
C2M3 C2A6 C2B6 125.1(3) . . ?
N24 C2A7 C2M3 125.5(3) . . ?
N24 C2A7 C2B7 109.5(3) . . ?
C2M3 C2A7 C2B7 125.0(3) . . ?
N24 C2A8 C2M4 125.3(3) . . ?
N24 C2A8 C2B8 109.8(3) . . ?
C2M4 C2A8 C2B8 124.9(3) . . ?
C2B2 C2B1 C2A1 107.1(3) . . ?
C2B2 C2B1 H2B1 126.5 . . ?
C2A1 C2B1 H2B1 126.5 . . ?
C2B1 C2B2 C2A2 107.3(3) . . ?
C2B1 C2B2 H2B2 126.4 . . ?
C2A2 C2B2 H2B2 126.4 . . ?
C2B4 C2B3 C2A3 107.3(3) . . ?
C2B4 C2B3 H2B3 126.4 . . ?
C2A3 C2B3 H2B3 126.4 . . ?
C2B3 C2B4 C2A4 107.4(3) . . ?
C2B3 C2B4 H2B4 126.3 . . ?
C2A4 C2B4 H2B4 126.3 . . ?
C2B6 C2B5 C2A5 107.2(3) . . ?
C2B6 C2B5 H2B5 126.4 . . ?
C2A5 C2B5 H2B5 126.4 . . ?
C2B5 C2B6 C2A6 107.3(3) . . ?
C2B5 C2B6 H2B6 126.4 . . ?
C2A6 C2B6 H2B6 126.4 . . ?
C2B8 C2B7 C2A7 107.3(3) . . ?
C2B8 C2B7 H2B7 126.4 . . ?
C2A7 C2B7 H2B7 126.4 . . ?
C2B7 C2B8 C2A8 106.9(3) . . ?
C2B7 C2B8 H2B8 126.6 . . ?
C2A8 C2B8 H2B8 126.6 . . ?
C2A2 C2M1 C2A3 125.1(3) . . ?
C2A2 C2M1 C51A 120.3(4) . . ?
C2A3 C2M1 C51A 114.6(4) . . ?
C2A2 C2M1 C51B 113.3(4) . . ?
C2A3 C2M1 C51B 121.6(4) . . ?
C2A4 C2M2 C2A5 125.3(3) . . ?
C2A4 C2M2 C61 117.5(3) . . ?
C2A5 C2M2 C61 117.2(3) . . ?
C2A6 C2M3 C2A7 125.7(3) . . ?
C2A6 C2M3 C71B 113.7(3) . . ?
C2A7 C2M3 C71B 120.0(3) . . ?
C2A6 C2M3 C71A 121.5(3) . . ?
C2A7 C2M3 C71A 112.5(3) . . ?
C2A1 C2M4 C2A8 125.5(3) . . ?
C2A1 C2M4 C81 118.3(3) . . ?
C2A8 C2M4 C81 116.3(3) . . ?
C21L N25 C23L 104.9(3) . . ?
C21L N25 Fe2 133.7(2) . . ?
C23L N25 Fe2 121.5(2) . . ?
C21L N26 C22L 107.8(3) . . ?
C21L N26 H26L 126.1 . . ?
C22L N26 H26L 126.1 . . ?
N25 C21L N26 111.5(3) . . ?
N25 C21L C24L 125.0(3) . . ?
N26 C21L C24L 123.4(3) . . ?
C23L C22L N26 106.1(3) . . ?
C23L C22L H22L 127.0 . . ?
N26 C22L H22L 127.0 . . ?
C22L C23L N25 109.8(3) . . ?
C22L C23L H23L 125.1 . . ?
N25 C23L H23L 125.1 . . ?
C21L C24L H24C 109.5 . . ?
C21L C24L H24D 109.5 . . ?
H24C C24L H24D 109.5 . . ?
C21L C24L H24E 109.5 . . ?
H24C C24L H24E 109.5 . . ?
H24D C24L H24E 109.5 . . ?
C52A C51A C56A 120.0 . . ?
C52A C51A C2M1 119.2(4) . . ?
C56A C51A C2M1 120.7(4) . . ?
C53A C52A C51A 120.0 . . ?
C53A C52A H52A 120.0 . . ?
C51A C52A H52A 120.0 . . ?
C52A C53A C54A 120.0 . . ?
C52A C53A H53A 120.0 . . ?
C54A C53A H53A 120.0 . . ?
C55A C54A C53A 120.0 . . ?
C55A C54A H54A 120.0 . . ?
C53A C54A H54A 120.0 . . ?
C56A C55A C54A 120.0 . . ?
C56A C55A H55A 120.0 . . ?
C54A C55A H55A 120.0 . . ?
C55A C56A C51A 120.0 . . ?
C55A C56A H56A 120.0 . . ?
C51A C56A H56A 120.0 . . ?
C52B C51B C56B 120.0 . . ?
C52B C51B C2M1 122.6(4) . . ?
C56B C51B C2M1 117.2(4) . . ?
C51B C52B C53B 120.0 . . ?
C51B C52B H52B 120.0 . . ?
C53B C52B H52B 120.0 . . ?
C52B C53B C54B 120.0 . . ?
C52B C53B H53B 120.0 . . ?
C54B C53B H53B 120.0 . . ?
C55B C54B C53B 120.0 . . ?
C55B C54B H54B 120.0 . . ?
C53B C54B H54B 120.0 . . ?
C54B C55B C56B 120.0 . . ?
C54B C55B H55B 120.0 . . ?
C56B C55B H55B 120.0 . . ?
C55B C56B C51B 120.0 . . ?
C55B C56B H56B 120.0 . . ?
C51B C56B H56B 120.0 . . ?
C62 C61 C66 118.0(3) . . ?
C62 C61 C2M2 121.0(3) . . ?
C66 C61 C2M2 121.0(3) . . ?
C63 C62 C61 121.4(3) . . ?
C63 C62 H62 119.3 . . ?
C61 C62 H62 119.3 . . ?
C62 C63 C64 120.0(3) . . ?
C62 C63 H63 120.0 . . ?
C64 C63 H63 120.0 . . ?
C65 C64 C63 119.5(3) . . ?
C65 C64 H64 120.3 . . ?
C63 C64 H64 120.3 . . ?
C64 C65 C66 120.9(4) . . ?
C64 C65 H65 119.5 . . ?
C66 C65 H65 119.5 . . ?
C65 C66 C61 120.2(3) . . ?
C65 C66 H66 119.9 . . ?
C61 C66 H66 119.9 . . ?
C72A C71A C76A 120.0 . . ?
C72A C71A C2M3 122.7(3) . . ?
C76A C71A C2M3 117.3(3) . . ?
C71A C72A C73A 120.0 . . ?
C71A C72A H72A 120.0 . . ?
C73A C72A H72A 120.0 . . ?
C74A C73A C72A 120.0 . . ?
C74A C73A H73A 120.0 . . ?
C72A C73A H73A 120.0 . . ?
C73A C74A C75A 120.0 . . ?
C73A C74A H74A 120.0 . . ?
C75A C74A H74A 120.0 . . ?
C74A C75A C76A 120.0 . . ?
C74A C75A H75A 120.0 . . ?
C76A C75A H75A 120.0 . . ?
C75A C76A C71A 120.0 . . ?
C75A C76A H76A 120.0 . . ?
C71A C76A H76A 120.0 . . ?
C72B C71B C76B 120.0 . . ?
C72B C71B C2M3 119.1(3) . . ?
C76B C71B C2M3 120.8(3) . . ?
C73B C72B C71B 120.0 . . ?
C73B C72B H72B 120.0 . . ?
C71B C72B H72B 120.0 . . ?
C74B C73B C72B 120.0 . . ?
C74B C73B H73B 120.0 . . ?
C72B C73B H73B 120.0 . . ?
C73B C74B C75B 120.0 . . ?
C73B C74B H74B 120.0 . . ?
C75B C74B H74B 120.0 . . ?
C76B C75B C74B 120.0 . . ?
C76B C75B H75B 120.0 . . ?
C74B C75B H75B 120.0 . . ?
C75B C76B C71B 120.0 . . ?
C75B C76B H76B 120.0 . . ?
C71B C76B H76B 120.0 . . ?
C82 C81 C86 118.9(3) . . ?
C82 C81 C2M4 122.0(3) . . ?
C86 C81 C2M4 119.1(3) . . ?
C81 C82 C83 120.5(4) . . ?
C81 C82 H82 119.8 . . ?
C83 C82 H82 119.8 . . ?
C82 C83 C84 120.0(4) . . ?
C82 C83 H83 120.0 . . ?
C84 C83 H83 120.0 . . ?
C85 C84 C83 120.0(4) . . ?
C85 C84 H84 120.0 . . ?
C83 C84 H84 120.0 . . ?
C84 C85 C86 120.2(4) . . ?
C84 C85 H85 119.9 . . ?
C86 C85 H85 119.9 . . ?
C85 C86 C81 120.3(4) . . ?
C85 C86 H86 119.8 . . ?
C81 C86 H86 119.8 . . ?
C1S N1S C12S 117.3(3) . . ?
C10S N2S C11S 117.3(3) . . ?
N1S C1S C2S 124.6(3) . . ?
N1S C1S H1S 117.7 . . ?
C2S C1S H1S 117.7 . . ?
C3S C2S C1S 118.3(3) . . ?
C3S C2S H2S 120.9 . . ?
C1S C2S H2S 120.9 . . ?
C2S C3S C4S 119.7(3) . . ?
C2S C3S H3S 120.1 . . ?
C4S C3S H3S 120.1 . . ?
C3S C4S C12S 117.9(3) . . ?
C3S C4S C5S 122.5(3) . . ?
C12S C4S C5S 119.6(3) . . ?
C6S C5S C4S 121.2(3) . . ?
C6S C5S H5S 119.4 . . ?
C4S C5S H5S 119.4 . . ?
C5S C6S C7S 120.8(3) . . ?
C5S C6S H6S 119.6 . . ?
C7S C6S H6S 119.6 . . ?
C11S C7S C8S 118.0(3) . . ?
C11S C7S C6S 120.1(3) . . ?
C8S C7S C6S 121.9(3) . . ?
C9S C8S C7S 119.0(4) . . ?
C9S C8S H8S 120.5 . . ?
C7S C8S H8S 120.5 . . ?
C8S C9S C10S 118.6(4) . . ?
C8S C9S H9S 120.7 . . ?
C10S C9S H9S 120.7 . . ?
N2S C10S C9S 124.3(4) . . ?
N2S C10S H10S 117.8 . . ?
C9S C10S H10S 117.8 . . ?
N2S C11S C7S 122.7(3) . . ?
N2S C11S C12S 118.2(3) . . ?
C7S C11S C12S 119.1(3) . . ?
N1S C12S C4S 122.1(3) . . ?
N1S C12S C11S 118.6(3) . . ?
C4S C12S C11S 119.3(3) . . ?
C13S N3S C24S 116.9(3) . . ?
C22S N4S C23S 116.8(3) . . ?
N3S C13S C14S 124.3(4) . . ?
N3S C13S H13S 117.9 . . ?
C14S C13S H13S 117.9 . . ?
C15S C14S C13S 119.0(3) . . ?
C15S C14S H14S 120.5 . . ?
C13S C14S H14S 120.5 . . ?
C14S C15S C16S 119.0(3) . . ?
C14S C15S H15S 120.5 . . ?
C16S C15S H15S 120.5 . . ?
C24S C16S C15S 117.6(3) . . ?
C24S C16S C17S 120.2(3) . . ?
C15S C16S C17S 122.1(3) . . ?
C18S C17S C16S 120.8(3) . . ?
C18S C17S H17S 119.6 . . ?
C16S C17S H17S 119.6 . . ?
C17S C18S C19S 121.0(3) . . ?
C17S C18S H18S 119.5 . . ?
C19S C18S H18S 119.5 . . ?
C20S C19S C23S 118.1(3) . . ?
C20S C19S C18S 122.0(3) . . ?
C23S C19S C18S 119.9(3) . . ?
C21S C20S C19S 119.2(3) . . ?
C21S C20S H20S 120.4 . . ?
C19S C20S H20S 120.4 . . ?
C20S C21S C22S 118.8(3) . . ?
C20S C21S H21S 120.6 . . ?
C22S C21S H21S 120.6 . . ?
N4S C22S C21S 124.6(3) . . ?
N4S C22S H22S 117.7 . . ?
C21S C22S H22S 117.7 . . ?
N4S C23S C19S 122.6(3) . . ?
N4S C23S C24S 118.3(3) . . ?
C19S C23S C24S 119.1(3) . . ?
N3S C24S C16S 123.1(3) . . ?
N3S C24S C23S 117.9(3) . . ?
C16S C24S C23S 119.0(3) . . ?
C36S C31S C32S 121.5(4) . . ?
C36S C31S Cl1S 119.7(3) . . ?
C32S C31S Cl1S 118.8(3) . . ?
C33S C32S C31S 118.7(4) . . ?
C33S C32S H32S 120.6 . . ?
C31S C32S H32S 120.6 . . ?
C34S C33S C32S 120.5(4) . . ?
C34S C33S H33S 119.8 . . ?
C32S C33S H33S 119.8 . . ?
C33S C34S C35S 119.9(4) . . ?
C33S C34S H34S 120.0 . . ?
C35S C34S H34S 120.0 . . ?
C36S C35S C34S 120.3(4) . . ?
C36S C35S H35S 119.9 . . ?
C34S C35S H35S 119.9 . . ?
C31S C36S C35S 119.1(4) . . ?
C31S C36S H36S 120.5 . . ?
C35S C36S H36S 120.5 . . ?
C42S C41S C46S 121.7(4) . . ?
C42S C41S Cl2S 120.4(4) . . ?
C46S C41S Cl2S 117.9(4) . . ?
C41S C42S C43S 118.8(4) . . ?
C41S C42S H42S 120.6 . . ?
C43S C42S H42S 120.6 . . ?
C42S C43S C44S 120.9(4) . . ?
C42S C43S H43S 119.6 . . ?
C44S C43S H43S 119.6 . . ?
C45S C44S C43S 119.2(4) . . ?
C45S C44S H44S 120.4 . . ?
C43S C44S H44S 120.4 . . ?
C44S C45S C46S 121.0(4) . . ?
C44S C45S H45S 119.5 . . ?
C46S C45S H45S 119.5 . . ?
C45S C46S C41S 118.4(4) . . ?
C45S C46S H46S 120.8 . . ?
C41S C46S H46S 120.8 . . ?

loop_
_geom_bond_atom_site_label_1
_geom_bond_atom_site_label_2
_geom_bond_distance
_geom_bond_site_symmetry_2
_geom_bond_publ_flag
Fe1 N14 2.071(3) . ?
Fe1 N12 2.076(3) . ?
Fe1 N11 2.085(3) . ?
Fe1 N13 2.090(3) . ?
Fe1 N15 2.125(3) . ?
N11 C1A1 1.373(4) . ?
N11 C1A2 1.379(4) . ?
N12 C1A3 1.373(4) . ?
N12 C1A4 1.375(4) . ?
N13 C1A5 1.372(4) . ?
N13 C1A6 1.374(4) . ?
N14 C1A7 1.377(4) . ?
N14 C1A8 1.378(4) . ?
C1A1 C1M4 1.402(5) . ?
C1A1 C1B1 1.453(4) . ?
C1A2 C1M1 1.395(5) . ?
C1A2 C1B2 1.454(5) . ?
C1A3 C1M1 1.411(5) . ?
C1A3 C1B3 1.433(5) . ?
C1A4 C1M2 1.406(4) . ?
C1A4 C1B4 1.440(4) . ?
C1A5 C1M2 1.404(4) . ?
C1A5 C1B5 1.447(4) . ?
C1A6 C1M3 1.401(4) . ?
C1A6 C1B6 1.450(4) . ?
C1A7 C1M3 1.411(4) . ?
C1A7 C1B7 1.442(4) . ?
C1A8 C1M4 1.414(4) . ?
C1A8 C1B8 1.440(4) . ?
C1B1 C1B2 1.350(5) . ?
C1B1 H1B1 0.9500 . ?
C1B2 H1B2 0.9500 . ?
C1B3 C1B4 1.361(5) . ?
C1B3 H1B3 0.9500 . ?
C1B4 H1B4 0.9500 . ?
C1B5 C1B6 1.352(5) . ?
C1B5 H1B5 0.9500 . ?
C1B6 H1B6 0.9500 . ?
C1B7 C1B8 1.358(4) . ?
C1B7 H1B7 0.9500 . ?
C1B8 H1B8 0.9500 . ?
C1M1 C11B 1.511(5) . ?
C1M1 C11A 1.524(5) . ?
C1M2 C21 1.498(4) . ?
C1M3 C31A 1.504(6) . ?
C1M3 C31B 1.510(6) . ?
C1M4 C41 1.494(4) . ?
N15 C11L 1.337(4) . ?
N15 C13L 1.386(4) . ?
N16 C11L 1.348(4) . ?
N16 C12L 1.375(4) . ?
N16 H16L 0.8800 . ?
C11L C14L 1.484(5) . ?
C12L C13L 1.364(5) . ?
C12L H12L 0.9500 . ?
C13L H13L 0.9500 . ?
C14L H14C 0.9800 . ?
C14L H14D 0.9800 . ?
C14L H14E 0.9800 . ?
C11A C12A 1.3900 . ?
C11A C16A 1.3900 . ?
C12A C13A 1.3900 . ?
C12A H12A 0.9500 . ?
C13A C14A 1.3900 . ?
C13A H13A 0.9500 . ?
C14A C15A 1.3900 . ?
C14A H14A 0.9500 . ?
C15A C16A 1.3900 . ?
C15A H15A 0.9500 . ?
C16A H16A 0.9500 . ?
C11B C12B 1.3900 . ?
C11B C16B 1.3900 . ?
C12B C13B 1.3900 . ?
C12B H12B 0.9500 . ?
C13B C14B 1.3900 . ?
C13B H13B 0.9500 . ?
C14B C15B 1.3900 . ?
C14B H14B 0.9500 . ?
C15B C16B 1.3900 . ?
C15B H15B 0.9500 . ?
C16B H16B 0.9500 . ?
C21 C26 1.387(5) . ?
C21 C22 1.399(5) . ?
C22 C23 1.398(5) . ?
C22 H22 0.9500 . ?
C23 C24 1.382(6) . ?
C23 H23 0.9500 . ?
C24 C25 1.378(6) . ?
C24 H24 0.9500 . ?
C25 C26 1.390(5) . ?
C25 H25 0.9500 . ?
C26 H26 0.9500 . ?
C31A C32A 1.3900 . ?
C31A C36A 1.3900 . ?
C32A C33A 1.3900 . ?
C32A H32A 0.9500 . ?
C33A C34A 1.3900 . ?
C33A H33A 0.9500 . ?
C34A C35A 1.3900 . ?
C34A H34A 0.9500 . ?
C35A C36A 1.3900 . ?
C35A H35A 0.9500 . ?
C36A H36A 0.9500 . ?
C31B C32B 1.3900 . ?
C31B C36B 1.3900 . ?
C32B C33B 1.3900 . ?
C32B H32B 0.9500 . ?
C33B C34B 1.3900 . ?
C33B H33B 0.9500 . ?
C34B C35B 1.3900 . ?
C34B H34B 0.9500 . ?
C35B C36B 1.3900 . ?
C35B H35B 0.9500 . ?
C36B H36B 0.9500 . ?
C41 C46 1.393(5) . ?
C41 C42 1.401(5) . ?
C42 C43 1.385(5) . ?
C42 H42 0.9500 . ?
C43 C44 1.378(5) . ?
C43 H43 0.9500 . ?
C44 C45 1.375(5) . ?
C44 H44 0.9500 . ?
C45 C46 1.400(5) . ?
C45 H45 0.9500 . ?
C46 H46 0.9500 . ?
Fe2 N24 2.074(3) . ?
Fe2 N21 2.081(3) . ?
Fe2 N22 2.082(3) . ?
Fe2 N23 2.088(3) . ?
Fe2 N25 2.120(3) . ?
N21 C2A1 1.371(4) . ?
N21 C2A2 1.377(4) . ?
N22 C2A3 1.377(4) . ?
N22 C2A4 1.383(4) . ?
N23 C2A6 1.373(4) . ?
N23 C2A5 1.381(4) . ?
N24 C2A8 1.373(4) . ?
N24 C2A7 1.376(4) . ?
C2A1 C2M4 1.401(4) . ?
C2A1 C2B1 1.451(4) . ?
C2A2 C2M1 1.400(4) . ?
C2A2 C2B2 1.449(4) . ?
C2A3 C2M1 1.408(5) . ?
C2A3 C2B3 1.441(4) . ?
C2A4 C2M2 1.401(5) . ?
C2A4 C2B4 1.451(5) . ?
C2A5 C2M2 1.405(5) . ?
C2A5 C2B5 1.448(5) . ?
C2A6 C2M3 1.404(5) . ?
C2A6 C2B6 1.454(4) . ?
C2A7 C2M3 1.411(4) . ?
C2A7 C2B7 1.438(4) . ?
C2A8 C2M4 1.417(4) . ?
C2A8 C2B8 1.439(4) . ?
C2B1 C2B2 1.349(5) . ?
C2B1 H2B1 0.9500 . ?
C2B2 H2B2 0.9500 . ?
C2B3 C2B4 1.356(5) . ?
C2B3 H2B3 0.9500 . ?
C2B4 H2B4 0.9500 . ?
C2B5 C2B6 1.346(5) . ?
C2B5 H2B5 0.9500 . ?
C2B6 H2B6 0.9500 . ?
C2B7 C2B8 1.358(5) . ?
C2B7 H2B7 0.9500 . ?
C2B8 H2B8 0.9500 . ?
C2M1 C51A 1.472(5) . ?
C2M1 C51B 1.545(5) . ?
C2M2 C61 1.498(4) . ?
C2M3 C71B 1.495(4) . ?
C2M3 C71A 1.540(4) . ?
C2M4 C81 1.496(4) . ?
N25 C21L 1.328(5) . ?
N25 C23L 1.406(5) . ?
N26 C21L 1.333(5) . ?
N26 C22L 1.390(5) . ?
N26 H26L 0.8800 . ?
C21L C24L 1.481(5) . ?
C22L C23L 1.337(5) . ?
C22L H22L 0.9500 . ?
C23L H23L 0.9500 . ?
C24L H24C 0.9800 . ?
C24L H24D 0.9800 . ?
C24L H24E 0.9800 . ?
C51A C52A 1.3900 . ?
C51A C56A 1.3900 . ?
C52A C53A 1.3900 . ?
C52A H52A 0.9500 . ?
C53A C54A 1.3900 . ?
C53A H53A 0.9500 . ?
C54A C55A 1.3900 . ?
C54A H54A 0.9500 . ?
C55A C56A 1.3900 . ?
C55A H55A 0.9500 . ?
C56A H56A 0.9500 . ?
C51B C52B 1.3900 . ?
C51B C56B 1.3900 . ?
C52B C53B 1.3900 . ?
C52B H52B 0.9500 . ?
C53B C54B 1.3900 . ?
C53B H53B 0.9500 . ?
C54B C55B 1.3900 . ?
C54B H54B 0.9500 . ?
C55B C56B 1.3900 . ?
C55B H55B 0.9500 . ?
C56B H56B 0.9500 . ?
C61 C62 1.394(5) . ?
C61 C66 1.405(5) . ?
C62 C63 1.387(5) . ?
C62 H62 0.9500 . ?
C63 C64 1.392(6) . ?
C63 H63 0.9500 . ?
C64 C65 1.373(6) . ?
C64 H64 0.9500 . ?
C65 C66 1.395(5) . ?
C65 H65 0.9500 . ?
C66 H66 0.9500 . ?
C71A C72A 1.3900 . ?
C71A C76A 1.3900 . ?
C72A C73A 1.3900 . ?
C72A H72A 0.9500 . ?
C73A C74A 1.3900 . ?
C73A H73A 0.9500 . ?
C74A C75A 1.3900 . ?
C74A H74A 0.9500 . ?
C75A C76A 1.3900 . ?
C75A H75A 0.9500 . ?
C76A H76A 0.9500 . ?
C71B C72B 1.3900 . ?
C71B C76B 1.3900 . ?
C72B C73B 1.3900 . ?
C72B H72B 0.9500 . ?
C73B C74B 1.3900 . ?
C73B H73B 0.9500 . ?
C74B C75B 1.3900 . ?
C74B H74B 0.9500 . ?
C75B C76B 1.3900 . ?
C75B H75B 0.9500 . ?
C76B H76B 0.9500 . ?
C81 C82 1.388(5) . ?
C81 C86 1.399(5) . ?
C82 C83 1.392(5) . ?
C82 H82 0.9500 . ?
C83 C84 1.394(7) . ?
C83 H83 0.9500 . ?
C84 C85 1.369(7) . ?
C84 H84 0.9500 . ?
C85 C86 1.397(5) . ?
C85 H85 0.9500 . ?
C86 H86 0.9500 . ?
N1S C1S 1.324(5) . ?
N1S C12S 1.358(4) . ?
N2S C10S 1.327(5) . ?
N2S C11S 1.350(4) . ?
C1S C2S 1.399(5) . ?
C1S H1S 0.9500 . ?
C2S C3S 1.362(5) . ?
C2S H2S 0.9500 . ?
C3S C4S 1.400(5) . ?
C3S H3S 0.9500 . ?
C4S C12S 1.418(4) . ?
C4S C5S 1.431(5) . ?
C5S C6S 1.349(6) . ?
C5S H5S 0.9500 . ?
C6S C7S 1.439(5) . ?
C6S H6S 0.9500 . ?
C7S C11S 1.406(5) . ?
C7S C8S 1.414(5) . ?
C8S C9S 1.365(6) . ?
C8S H8S 0.9500 . ?
C9S C10S 1.398(6) . ?
C9S H9S 0.9500 . ?
C10S H10S 0.9500 . ?
C11S C12S 1.452(5) . ?
N3S C13S 1.331(5) . ?
N3S C24S 1.353(4) . ?
N4S C22S 1.329(5) . ?
N4S C23S 1.361(4) . ?
C13S C14S 1.389(6) . ?
C13S H13S 0.9500 . ?
C14S C15S 1.362(6) . ?
C14S H14S 0.9500 . ?
C15S C16S 1.415(5) . ?
C15S H15S 0.9500 . ?
C16S C24S 1.403(5) . ?
C16S C17S 1.436(5) . ?
C17S C18S 1.351(5) . ?
C17S H17S 0.9500 . ?
C18S C19S 1.433(5) . ?
C18S H18S 0.9500 . ?
C19S C20S 1.408(5) . ?
C19S C23S 1.412(5) . ?
C20S C21S 1.358(5) . ?
C20S H20S 0.9500 . ?
C21S C22S 1.401(5) . ?
C21S H21S 0.9500 . ?
C22S H22S 0.9500 . ?
C23S C24S 1.456(5) . ?
Cl1S C31S 1.741(4) . ?
C31S C36S 1.381(5) . ?
C31S C32S 1.396(6) . ?
C32S C33S 1.388(6) . ?
C32S H32S 0.9500 . ?
C33S C34S 1.383(6) . ?
C33S H33S 0.9500 . ?
C34S C35S 1.397(6) . ?
C34S H34S 0.9500 . ?
C35S C36S 1.385(6) . ?
C35S H35S 0.9500 . ?
C36S H36S 0.9500 . ?
Cl2S C41S 1.752(5) . ?
C41S C42S 1.365(6) . ?
C41S C46S 1.403(6) . ?
C42S C43S 1.383(7) . ?
C42S H42S 0.9500 . ?
C43S C44S 1.399(7) . ?
C43S H43S 0.9500 . ?
C44S C45S 1.374(6) . ?
C44S H44S 0.9500 . ?
C45S C46S 1.385(6) . ?
C45S H45S 0.9500 . ?
C46S H46S 0.9500 . ?
